data_7221129
loop_
_publ_author_name
'Ling, Irene'
'Sobolev, Alexandre N.'
'Sabah, Karem'
'Hashim, Rauzah'

_publ_section_title
;
 Efficient packing of long flexible bis-imidazolium cations in the
 ubiquitous bilayers of their p-sulfonatocalixarene salts
;
_journal_issue 30
_journal_name_full CrystEngComm
_journal_page_first 5841
_journal_paper_doi 10.1039/C5CE00994D
_journal_volume 17
_journal_year 2015
_chemical_formula_moiety '2(C28 H20 O16 S4), 2(C28 H34 Gd O23 S4),  3(C30 H32 N4 O2), 4(C24 H20 P), 30(H2 O)'
_chemical_formula_sum 'C298 H344 Gd2 N12 O114 P4 S16'
_chemical_formula_weight 6869.17
_chemical_name_systematic
;
 ?
;
_space_group_crystal_system triclinic
_space_group_IT_number 2
_space_group_name_Hall '-P 1'
_space_group_name_H-M_alt 'P -1'
_symmetry_space_group_name_Hall '-P 1'
_symmetry_space_group_name_H-M 'P -1'
_atom_sites_solution_hydrogens geom
_audit_creation_method SHELXL-2014
_audit_update_record
;
2014-12-08 deposited with the CCDC.
2015-06-22 downloaded from the CCDC.
;
_cell_angle_alpha 75.410(2)
_cell_angle_beta 77.110(2)
_cell_angle_gamma 87.870(2)
_cell_formula_units_Z 1
_cell_length_a 14.4612(3)
_cell_length_b 22.9608(5)
_cell_length_c 26.3393(7)
_cell_measurement_reflns_used 23457
_cell_measurement_temperature 180(2)
_cell_measurement_theta_max 66.974
_cell_measurement_theta_min 3.122
_cell_volume 8248.7(3)
_computing_cell_refinement
;
CrysAlisPro, Agilent Technologies,
Version 1.171.37.31 (release 14-01-2014 CrysAlis171 .NET)
(compiled Jan 14 2014,18:38:05)
;
_computing_data_collection
;
CrysAlisPro, Agilent Technologies,
Version 1.171.37.31 (release 14-01-2014 CrysAlis171 .NET)
(compiled Jan 14 2014,18:38:05)
;
_computing_data_reduction
;
CrysAlisPro, Agilent Technologies,
Version 1.171.37.31 (release 14-01-2014 CrysAlis171 .NET)
(compiled Jan 14 2014,18:38:05)
;
_computing_publication_material 'SHELXL-2014 (Sheldrick, 2014)'
_computing_structure_refinement 'SHELXL-2014 (Sheldrick, 2014)'
_diffrn_ambient_temperature 180(2)
_diffrn_detector_area_resol_mean 10.4738
_diffrn_measured_fraction_theta_full 0.984
_diffrn_measured_fraction_theta_max 0.990
_diffrn_measurement_device_type 'Oxford Diffraction Gemini-R Ultra, Ruby CCD'
_diffrn_measurement_method '\w scans'
_diffrn_orient_matrix_UB_11 -0.0288020
_diffrn_orient_matrix_UB_12 0.0402239
_diffrn_orient_matrix_UB_13 0.0395360
_diffrn_orient_matrix_UB_21 -0.0496799
_diffrn_orient_matrix_UB_22 0.0427420
_diffrn_orient_matrix_UB_23 -0.0403845
_diffrn_orient_matrix_UB_31 -0.0930066
_diffrn_orient_matrix_UB_32 -0.0369311
_diffrn_orient_matrix_UB_33 0.0254225
_diffrn_radiation_monochromator mirror
_diffrn_radiation_source 'Enhance Ultra (Cu) X-ray Source'
_diffrn_radiation_type CuK\a
_diffrn_radiation_wavelength 1.54178
_diffrn_reflns_av_R_equivalents 0.0566
_diffrn_reflns_av_unetI/netI 0.0525
_diffrn_reflns_laue_measured_fraction_full 0.984
_diffrn_reflns_laue_measured_fraction_max 0.990
_diffrn_reflns_limit_h_max 15
_diffrn_reflns_limit_h_min -17
_diffrn_reflns_limit_k_max 24
_diffrn_reflns_limit_k_min -27
_diffrn_reflns_limit_l_max 31
_diffrn_reflns_limit_l_min -29
_diffrn_reflns_number 90226
_diffrn_reflns_point_group_measured_fraction_full 0.984
_diffrn_reflns_point_group_measured_fraction_max 0.990
_diffrn_reflns_theta_full 67.679
_diffrn_reflns_theta_max 67.367
_diffrn_reflns_theta_min 2.981
_exptl_absorpt_coefficient_mu 4.471
_exptl_absorpt_correction_T_max 1.00000
_exptl_absorpt_correction_T_min 0.65244
_exptl_absorpt_correction_type multi-scan
_exptl_absorpt_process_details
;
CrysAlisPro, Agilent Technologies,
Version 1.171.37.31 (release 14-01-2014 CrysAlis171 .NET)
(compiled Jan 14 2014,18:38:05)
Empirical absorption correction using spherical harmonics,
 implemented in SCALE3 ABSPACK scaling algorithm.
;
_exptl_crystal_colour colorless
_exptl_crystal_density_diffrn 1.383
_exptl_crystal_description needle
_exptl_crystal_F_000 3572
_exptl_crystal_size_max 0.360
_exptl_crystal_size_mid 0.190
_exptl_crystal_size_min 0.090
_refine_diff_density_max 1.227
_refine_diff_density_min -1.029
_refine_diff_density_rms 0.103
_refine_ls_extinction_method none
_refine_ls_goodness_of_fit_ref 1.021
_refine_ls_hydrogen_treatment constr
_refine_ls_matrix_type full
_refine_ls_number_parameters 1973
_refine_ls_number_reflns 29381
_refine_ls_number_restraints 252
_refine_ls_restrained_S_all 1.045
_refine_ls_R_factor_all 0.0993
_refine_ls_R_factor_gt 0.0852
_refine_ls_shift/su_max 0.002
_refine_ls_shift/su_mean 0.000
_refine_ls_structure_factor_coef Fsqd
_refine_ls_weighting_details 'w=1/[\s^2^(Fo^2^)+(0.1200P)^2^+17.5000P] where P=(Fo^2^+2Fc^2^)/3'
_refine_ls_weighting_scheme calc
_refine_ls_wR_factor_gt 0.2198
_refine_ls_wR_factor_ref 0.2328
_reflns_Friedel_coverage 0.000
_reflns_number_gt 23373
_reflns_number_total 29381
_reflns_threshold_expression 'I > 2\s(I)'
_cod_data_source_file c5ce00994d2.cif
_cod_data_source_block 140512a
_cod_depositor_comments 'Adding full bibliography for 7221129--7221132.cif.'
_cod_database_code 7221129
_shelx_space_group_comment
;
The symmetry employed for this shelxl refinement is uniquely defined
by the following loop, which should always be used as a source of
symmetry information in preference to the above space-group names.
They are only intended as comments.
;
_shelx_estimated_absorpt_t_min 0.296
_shelx_estimated_absorpt_t_max 0.689
_shelxl_version_number 2014-3

loop_
_space_group_symop_operation_xyz
'x, y, z'
'-x, -y, -z'

loop_
_atom_site_label
_atom_site_type_symbol
_atom_site_fract_x
_atom_site_fract_y
_atom_site_fract_z
_atom_site_U_iso_or_equiv
_atom_site_adp_type
_atom_site_occupancy
_atom_site_site_symmetry_order
_atom_site_calc_flag
_atom_site_refinement_flags_posn
_atom_site_refinement_flags_adp
_atom_site_refinement_flags_occupancy
_atom_site_disorder_assembly
_atom_site_disorder_group
Gd1 Gd 0.19641(2) 0.45336(2) 0.54070(2) 0.05106(12) Uani 1 1 d . . . . .
O01W O 0.2764(3) 0.40211(18) 0.47319(19) 0.0592(10) Uani 1 1 d . . . . .
O02W O 0.0868(3) 0.3809(2) 0.5341(2) 0.0782(14) Uani 1 1 d . . . . .
O03W O 0.1436(4) 0.4535(2) 0.6328(2) 0.0817(15) Uani 1 1 d . . . . .
O04W O 0.3612(3) 0.47144(19) 0.52855(19) 0.0594(10) Uani 1 1 d . . . . .
O05W O 0.1969(4) 0.5174(2) 0.4547(2) 0.0796(14) Uani 1 1 d . . . . .
O06W O 0.0275(6) 0.4868(4) 0.5626(4) 0.0522(14) Uiso 0.5 1 d . . P A 1
O06' O 0.0441(6) 0.5021(4) 0.5357(4) 0.0522(14) Uiso 0.5 1 d . . P A 2
O07W O 0.2177(3) 0.55442(18) 0.54937(17) 0.0569(10) Uani 1 1 d . . . . .
O08W O 0.1544(4) 0.3255(2) 0.4509(2) 0.0837(15) Uani 1 1 d . . . . .
O09W O 0.2346(5) 0.5012(3) 0.3544(3) 0.107(2) Uani 1 1 d . . . . .
O10W O 0.4648(3) 0.5707(2) 0.5202(2) 0.0650(11) Uani 1 1 d . . . . .
O11W O 0.2664(3) 0.5881(2) 0.63246(19) 0.0648(11) Uani 1 1 d . . . . .
O12W O -0.0706(5) 0.5742(3) 0.6015(3) 0.106(2) Uani 1 1 d . . . . .
O13W O 0.5745(3) 0.3158(2) 0.52990(18) 0.0614(10) Uani 1 1 d . . . . .
O14W O 0.0557(6) 0.5880(3) 0.2440(3) 0.120(2) Uani 1 1 d . U . . .
O15W O 0.5997(8) 0.5245(4) 0.2184(3) 0.147(3) Uani 1 1 d . U . . .
O16W O -0.2075(8) 0.5307(4) 0.2139(4) 0.163(4) Uani 1 1 d . U . . .
O17W O 0.4615(7) 0.5976(6) 0.2276(4) 0.170(4) Uani 1 1 d . U . . .
O18W O 0.3019(12) 0.6598(8) 0.2460(7) 0.164(5) Uiso 0.6667 1 d . . P . .
O19W O 0.9561(15) 0.7389(10) 0.1807(9) 0.204(8) Uiso 0.6667 1 d . . P . .
O20W O -0.1394(14) 0.6161(9) 0.2586(8) 0.151(6) Uiso 0.5 1 d . . P . .
O21W O 0.5197(16) 0.9821(11) -0.0793(9) 0.170(7) Uiso 0.5 1 d . . P . .
O22W O 0.1535(11) 0.6064(7) 0.3161(6) 0.119(4) Uiso 0.5 1 d . . P B 1
O23W O 0.1021(12) 0.3410(8) 0.6997(7) 0.128(5) Uiso 0.5 1 d . . P C 1
O24W O 0.0670(12) 0.5912(8) 0.3488(7) 0.129(5) Uiso 0.5 1 d . . P D 2
O25W O 0.0429(18) 0.2935(12) 0.6818(11) 0.189(9) Uiso 0.5 1 d . . P E 2
O26W O 0.9208(10) 0.9595(6) -0.0152(5) 0.135(4) Uiso 0.6667 1 d . . P F 2
P1 P 0.15131(10) 0.48968(7) 0.07761(5) 0.0486(3) Uani 1 1 d . . . . .
C111 C 0.2394(4) 0.4870(3) 0.1168(2) 0.0512(13) Uani 1 1 d . . . . .
C112 C 0.3099(5) 0.4451(3) 0.1133(3) 0.0650(16) Uani 1 1 d . . . . .
H112 H 0.3132 0.4199 0.0895 0.078 Uiso 1 1 calc R U . . .
C113 C 0.3757(5) 0.4404(4) 0.1449(3) 0.0724(19) Uani 1 1 d . . . . .
H113 H 0.4243 0.4115 0.1431 0.087 Uiso 1 1 calc R U . . .
C114 C 0.3710(5) 0.4771(4) 0.1788(3) 0.0720(19) Uani 1 1 d . . . . .
H114 H 0.4168 0.4737 0.2002 0.086 Uiso 1 1 calc R U . . .
C115 C 0.3019(5) 0.5184(4) 0.1823(3) 0.0707(18) Uani 1 1 d . . . . .
H115 H 0.2994 0.5435 0.2062 0.085 Uiso 1 1 calc R U . . .
C116 C 0.2340(4) 0.5242(3) 0.1508(2) 0.0575(14) Uani 1 1 d . . . . .
H116 H 0.1855 0.5531 0.1529 0.069 Uiso 1 1 calc R U . . .
C121 C 0.0840(4) 0.5577(3) 0.0730(3) 0.0586(15) Uani 1 1 d . . . . .
C122 C 0.0995(6) 0.6021(3) 0.0254(3) 0.0698(18) Uani 1 1 d . . . . .
H122 H 0.1470 0.5976 -0.0047 0.084 Uiso 1 1 calc R U . . .
C123 C 0.0449(7) 0.6536(4) 0.0219(4) 0.086(2) Uani 1 1 d . . . . .
H123 H 0.0548 0.6843 -0.0107 0.103 Uiso 1 1 calc R U . . .
C124 C -0.0218(7) 0.6597(4) 0.0647(4) 0.093(3) Uani 1 1 d . . . . .
H124 H -0.0577 0.6955 0.0620 0.111 Uiso 1 1 calc R U . . .
C125 C -0.0395(6) 0.6161(4) 0.1120(4) 0.086(2) Uani 1 1 d . . . . .
H125 H -0.0876 0.6213 0.1415 0.103 Uiso 1 1 calc R U . . .
C126 C 0.0143(5) 0.5636(4) 0.1163(3) 0.0721(18) Uani 1 1 d . . . . .
H126 H 0.0027 0.5326 0.1488 0.087 Uiso 1 1 calc R U . . .
C131 C 0.2122(4) 0.4873(3) 0.0112(2) 0.0522(13) Uani 1 1 d . . . . .
C132 C 0.2947(5) 0.5223(3) -0.0120(3) 0.0634(16) Uani 1 1 d . . . . .
H132 H 0.3198 0.5446 0.0080 0.076 Uiso 1 1 calc R U . . .
C133 C 0.3398(6) 0.5241(4) -0.0649(3) 0.079(2) Uani 1 1 d . . . . .
H133 H 0.3958 0.5480 -0.0813 0.094 Uiso 1 1 calc R U . . .
C134 C 0.3040(6) 0.4918(3) -0.0931(3) 0.074(2) Uani 1 1 d . . . . .
H134 H 0.3350 0.4938 -0.1293 0.089 Uiso 1 1 calc R U . . .
C135 C 0.2242(5) 0.4563(3) -0.0701(3) 0.0643(16) Uani 1 1 d . . . . .
H135 H 0.2009 0.4334 -0.0902 0.077 Uiso 1 1 calc R U . . .
C136 C 0.1774(5) 0.4537(3) -0.0178(2) 0.0562(14) Uani 1 1 d . . . . .
H136 H 0.1219 0.4292 -0.0017 0.067 Uiso 1 1 calc R U . . .
C141 C 0.0693(5) 0.4272(3) 0.1069(2) 0.0549(14) Uani 1 1 d . . . . .
C142 C 0.0945(6) 0.3768(3) 0.1418(3) 0.0710(18) Uani 1 1 d . . . . .
H142 H 0.1539 0.3755 0.1517 0.085 Uiso 1 1 calc R U . . .
C143 C 0.0312(7) 0.3277(4) 0.1624(3) 0.089(2) Uani 1 1 d . . . . .
H143 H 0.0479 0.2921 0.1858 0.107 Uiso 1 1 calc R U . . .
C144 C -0.0552(7) 0.3312(4) 0.1488(4) 0.097(3) Uani 1 1 d . . . . .
H144 H -0.0982 0.2978 0.1630 0.116 Uiso 1 1 calc R U . . .
C145 C -0.0809(6) 0.3820(4) 0.1150(3) 0.086(2) Uani 1 1 d . . . . .
H145 H -0.1416 0.3837 0.1065 0.104 Uiso 1 1 calc R U . . .
C146 C -0.0186(5) 0.4307(4) 0.0933(3) 0.0711(18) Uani 1 1 d . . . . .
H146 H -0.0355 0.4658 0.0695 0.085 Uiso 1 1 calc R U . . .
P2 P 0.69903(10) 0.19388(6) 0.29775(6) 0.0473(3) Uani 1 1 d . . . . .
C211 C 0.6642(4) 0.2635(3) 0.2587(2) 0.0519(13) Uani 1 1 d . . . . .
C212 C 0.5760(5) 0.2708(3) 0.2471(3) 0.0616(15) Uani 1 1 d . . . . .
H212 H 0.5337 0.2371 0.2567 0.074 Uiso 1 1 calc R U . . .
C213 C 0.5477(5) 0.3270(3) 0.2213(3) 0.0692(18) Uani 1 1 d . . . . .
H213 H 0.4868 0.3318 0.2131 0.083 Uiso 1 1 calc R U . . .
C214 C 0.6095(6) 0.3757(3) 0.2078(3) 0.0721(19) Uani 1 1 d . . . . .
H214 H 0.5908 0.4143 0.1905 0.087 Uiso 1 1 calc R U . . .
C215 C 0.6979(6) 0.3684(3) 0.2193(3) 0.0721(19) Uani 1 1 d . . . . .
H215 H 0.7399 0.4022 0.2093 0.087 Uiso 1 1 calc R U . . .
C216 C 0.7269(5) 0.3135(3) 0.2449(3) 0.0612(15) Uani 1 1 d . . . . .
H216 H 0.7878 0.3092 0.2532 0.073 Uiso 1 1 calc R U . . .
C221 C 0.6918(4) 0.2005(2) 0.3648(2) 0.0452(12) Uani 1 1 d . . . . .
C222 C 0.6779(4) 0.2558(3) 0.3779(2) 0.0455(12) Uani 1 1 d . . . . .
H222 H 0.6748 0.2915 0.3507 0.055 Uiso 1 1 calc R U . . .
C223 C 0.6686(4) 0.2586(3) 0.4308(2) 0.0488(12) Uani 1 1 d . . . . .
H223 H 0.6598 0.2963 0.4397 0.059 Uiso 1 1 calc R U . . .
C224 C 0.6719(4) 0.2072(3) 0.4703(2) 0.0524(14) Uani 1 1 d . . . . .
H224 H 0.6642 0.2093 0.5066 0.063 Uiso 1 1 calc R U . . .
C225 C 0.6864(4) 0.1522(3) 0.4577(2) 0.0527(13) Uani 1 1 d . . . . .
H225 H 0.6900 0.1168 0.4851 0.063 Uiso 1 1 calc R U . . .
C226 C 0.6954(4) 0.1484(3) 0.4058(2) 0.0529(13) Uani 1 1 d . . . . .
H226 H 0.7042 0.1104 0.3975 0.063 Uiso 1 1 calc R U . . .
C231 C 0.6200(4) 0.1335(3) 0.3024(2) 0.0513(13) Uani 1 1 d . . . . .
C232 C 0.5282(5) 0.1340(3) 0.3333(3) 0.0648(16) Uani 1 1 d . . . . .
H232 H 0.5098 0.1660 0.3500 0.078 Uiso 1 1 calc R U . . .
C233 C 0.4641(5) 0.0883(3) 0.3398(3) 0.0722(19) Uani 1 1 d . . . . .
H233 H 0.4017 0.0888 0.3608 0.087 Uiso 1 1 calc R U . . .
C234 C 0.4912(5) 0.0423(3) 0.3156(3) 0.0730(19) Uani 1 1 d . . . . .
H234 H 0.4471 0.0109 0.3197 0.088 Uiso 1 1 calc R U . . .
C235 C 0.5812(6) 0.0412(4) 0.2855(3) 0.078(2) Uani 1 1 d . . . . .
H235 H 0.5994 0.0087 0.2693 0.094 Uiso 1 1 calc R U . . .
C236 C 0.6461(5) 0.0871(3) 0.2784(3) 0.0638(16) Uani 1 1 d . . . . .
H236 H 0.7083 0.0864 0.2570 0.077 Uiso 1 1 calc R U . . .
C241 C 0.8191(4) 0.1797(3) 0.2668(2) 0.0540(14) Uani 1 1 d . . . . .
C242 C 0.8403(5) 0.1741(3) 0.2145(3) 0.0688(17) Uani 1 1 d . . . . .
H242 H 0.7912 0.1766 0.1953 0.083 Uiso 1 1 calc R U . . .
C243 C 0.9323(6) 0.1650(4) 0.1900(3) 0.078(2) Uani 1 1 d . . . . .
H243 H 0.9466 0.1602 0.1543 0.094 Uiso 1 1 calc R U . . .
C244 C 1.0027(6) 0.1628(4) 0.2171(4) 0.086(2) Uani 1 1 d . . . . .
H244 H 1.0663 0.1576 0.1996 0.103 Uiso 1 1 calc R U . . .
C245 C 0.9836(5) 0.1679(4) 0.2695(4) 0.085(2) Uani 1 1 d . . . . .
H245 H 1.0332 0.1657 0.2881 0.102 Uiso 1 1 calc R U . . .
C246 C 0.8907(5) 0.1762(3) 0.2943(3) 0.0673(17) Uani 1 1 d . . . . .
H246 H 0.8762 0.1795 0.3305 0.081 Uiso 1 1 calc R U . . .
O1 O 0.2344(3) 0.13865(19) 0.4859(2) 0.0624(11) Uani 1 1 d . . . . .
C10 C 0.4075(4) 0.2048(3) 0.4478(2) 0.0512(13) Uani 1 1 d . . . . .
H10A H 0.3996 0.1649 0.4412 0.061 Uiso 1 1 calc R U . . .
H10B H 0.4725 0.2078 0.4533 0.061 Uiso 1 1 calc R U . . .
C11 C 0.2487(4) 0.1787(2) 0.5138(3) 0.0497(13) Uani 1 1 d . . . . .
C12 C 0.1790(4) 0.1873(2) 0.5568(2) 0.0476(12) Uani 1 1 d . . . . .
C13 C 0.1959(4) 0.2280(2) 0.5849(2) 0.0486(12) Uani 1 1 d . . . . .
H13 H 0.1488 0.2342 0.6145 0.058 Uiso 1 1 calc R U . . .
C14 C 0.2814(4) 0.2594(2) 0.5698(2) 0.0465(12) Uani 1 1 d . . . . .
C15 C 0.3506(4) 0.2509(2) 0.5268(2) 0.0465(12) Uani 1 1 d . . . . .
H15 H 0.4091 0.2727 0.5172 0.056 Uiso 1 1 calc R U . . .
C16 C 0.3359(4) 0.2107(2) 0.4976(2) 0.0468(12) Uani 1 1 d . . . . .
S1 S 0.29989(10) 0.31144(6) 0.60647(6) 0.0502(3) Uani 1 1 d . . . . .
O11 O 0.2376(3) 0.36161(18) 0.59304(18) 0.0591(10) Uani 1 1 d . . . . .
O12 O 0.2702(4) 0.2814(2) 0.66274(18) 0.0692(12) Uani 1 1 d . . . . .
O13 O 0.3979(3) 0.3298(2) 0.5896(2) 0.0683(12) Uani 1 1 d . . . . .
O2 O 0.0640(3) 0.1529(2) 0.46615(19) 0.0611(10) Uani 1 1 d . . . . .
C20 C 0.0824(4) 0.1562(2) 0.5713(3) 0.0544(14) Uani 1 1 d . . . . .
H20A H 0.0893 0.1169 0.5618 0.065 Uiso 1 1 calc R U . . .
H20B H 0.0570 0.1484 0.6106 0.065 Uiso 1 1 calc R U . . .
C21 C 0.0078(4) 0.1906(3) 0.4898(3) 0.0523(14) Uani 1 1 d . . . . .
C22 C -0.0572(4) 0.2255(3) 0.4638(2) 0.0487(13) Uani 1 1 d . . . . .
C23 C -0.1115(4) 0.2661(3) 0.4884(3) 0.0512(13) Uani 1 1 d . . . . .
H23 H -0.1545 0.2909 0.4705 0.061 Uiso 1 1 calc R U . . .
C24 C -0.1036(4) 0.2709(2) 0.5385(3) 0.0514(13) Uani 1 1 d . . . . .
C25 C -0.0422(4) 0.2347(2) 0.5655(3) 0.0516(13) Uani 1 1 d . . . . .
H25 H -0.0382 0.2378 0.6003 0.062 Uiso 1 1 calc R U . . .
C26 C 0.0133(4) 0.1941(2) 0.5421(2) 0.0496(13) Uani 1 1 d . . . . .
S2 S -0.16818(10) 0.32530(7) 0.56778(7) 0.0580(4) Uani 1 1 d . . . . .
O21 O -0.1045(3) 0.3763(2) 0.5575(3) 0.0837(16) Uani 1 1 d . . . . .
O22 O -0.2455(3) 0.3432(2) 0.54055(19) 0.0619(10) Uani 1 1 d . . . . .
O23 O -0.1989(4) 0.2988(3) 0.6248(2) 0.0845(15) Uani 1 1 d . . . . .
O3 O 0.1271(3) 0.19980(18) 0.36808(19) 0.0577(10) Uani 1 1 d . . . . .
C30 C -0.0669(4) 0.2199(3) 0.4094(2) 0.0527(13) Uani 1 1 d . . . . .
H30A H -0.1340 0.2260 0.4067 0.063 Uiso 1 1 calc R U . . .
H30B H -0.0498 0.1787 0.4059 0.063 Uiso 1 1 calc R U . . .
C31 C 0.0918(4) 0.2532(3) 0.3465(2) 0.0480(12) Uani 1 1 d . . . . .
C32 C 0.1510(4) 0.2965(3) 0.3054(2) 0.0492(13) Uani 1 1 d . . . . .
C33 C 0.1134(4) 0.3512(3) 0.2834(2) 0.0505(13) Uani 1 1 d . . . . .
H33 H 0.1528 0.3807 0.2561 0.061 Uiso 1 1 calc R U . . .
C34 C 0.0176(4) 0.3627(3) 0.3012(2) 0.0486(12) Uani 1 1 d . . . . .
C35 C -0.0400(4) 0.3196(3) 0.3406(2) 0.0512(13) Uani 1 1 d . . . . .
H35 H -0.1052 0.3276 0.3520 0.061 Uiso 1 1 calc R U . . .
C36 C -0.0045(4) 0.2652(3) 0.3636(2) 0.0501(13) Uani 1 1 d . . . . .
S3 S -0.03007(10) 0.43402(7) 0.27868(6) 0.0528(3) Uani 1 1 d . . . . .
O31 O -0.0425(4) 0.4607(2) 0.32428(19) 0.0700(12) Uani 1 1 d . . . . .
O32 O 0.0379(3) 0.4677(2) 0.23324(18) 0.0674(11) Uani 1 1 d . . . . .
O33 O -0.1209(3) 0.4242(2) 0.2677(2) 0.0718(12) Uani 1 1 d . . . . .
O4 O 0.3040(3) 0.18865(19) 0.3712(2) 0.0639(11) Uani 1 1 d . . . . .
C40 C 0.2555(4) 0.2839(3) 0.2864(2) 0.0509(13) Uani 1 1 d . . . . .
H40A H 0.2797 0.3108 0.2503 0.061 Uiso 1 1 calc R U . . .
H40B H 0.2615 0.2419 0.2828 0.061 Uiso 1 1 calc R U . . .
C41 C 0.3375(4) 0.2447(3) 0.3648(2) 0.0496(13) Uani 1 1 d . . . . .
C42 C 0.3940(4) 0.2540(3) 0.3994(2) 0.0493(13) Uani 1 1 d . . . . .
C43 C 0.4323(4) 0.3105(3) 0.3911(3) 0.0519(13) Uani 1 1 d . . . . .
H43 H 0.4727 0.3170 0.4131 0.062 Uiso 1 1 calc R U . . .
C44 C 0.4124(4) 0.3577(3) 0.3512(2) 0.0495(13) Uani 1 1 d . . . . .
C45 C 0.3541(4) 0.3493(3) 0.3189(2) 0.0504(13) Uani 1 1 d . . . . .
H45 H 0.3389 0.3825 0.2925 0.060 Uiso 1 1 calc R U . . .
C46 C 0.3175(4) 0.2928(3) 0.3245(2) 0.0464(12) Uani 1 1 d . . . . .
S4 S 0.46365(11) 0.42904(7) 0.34397(6) 0.0555(3) Uani 1 1 d . . . . .
O41 O 0.4417(3) 0.44037(19) 0.39738(18) 0.0598(10) Uani 1 1 d . . . . .
O42 O 0.5643(3) 0.4252(3) 0.3250(2) 0.0809(15) Uani 1 1 d . . . . .
O43 O 0.4179(4) 0.4720(2) 0.3070(2) 0.0773(14) Uani 1 1 d . . . . .
O5 O 0.6484(7) 0.6479(5) -0.0304(5) 0.153(3) Uani 1 1 d . . . . .
C50 C 0.8074(9) 0.7266(7) -0.0545(5) 0.150(6) Uani 1 1 d . . . . .
H50A H 0.8723 0.7325 -0.0500 0.179 Uiso 1 1 calc R U . . .
H50B H 0.8097 0.6940 -0.0732 0.179 Uiso 1 1 calc R U . . .
C51 C 0.6641(10) 0.6691(5) 0.0099(6) 0.119(4) Uani 1 1 d . . . . .
C52 C 0.6035(8) 0.6517(4) 0.0636(6) 0.109(3) Uani 1 1 d . . . . .
C53 C 0.6230(8) 0.6739(5) 0.1018(5) 0.109(3) Uani 1 1 d . . . . .
H53 H 0.5825 0.6630 0.1366 0.131 Uiso 1 1 calc R U . . .
C54 C 0.6965(7) 0.7105(4) 0.0940(5) 0.117(4) Uani 1 1 d D . . . .
C55 C 0.7544(7) 0.7274(4) 0.0427(5) 0.104(3) Uani 1 1 d . . . . .
H55 H 0.8060 0.7546 0.0365 0.124 Uiso 1 1 calc R U . . .
C56 C 0.7404(8) 0.7067(5) 0.0015(5) 0.110(4) Uani 1 1 d . . . . .
S5 S 0.7184(3) 0.7364(2) 0.1490(2) 0.1693(18) Uani 1 1 d D . . . .
O51 O 0.6312(9) 0.7589(7) 0.1739(6) 0.193(4) Uiso 0.6667 1 d D . P G 1
O52 O 0.7449(12) 0.6799(6) 0.1856(5) 0.193(4) Uiso 0.6667 1 d D . P G 1
O53 O 0.7987(9) 0.7769(7) 0.1274(6) 0.193(4) Uiso 0.6667 1 d D . P G 1
O54 O 0.8168(10) 0.7263(13) 0.1490(9) 0.193(4) Uiso 0.3333 1 d D . P G 2
O55 O 0.696(2) 0.8012(6) 0.1344(9) 0.193(4) Uiso 0.3333 1 d D . P G 2
O56 O 0.6515(16) 0.7038(11) 0.1959(5) 0.193(4) Uiso 0.3333 1 d D . P G 2
O6 O 0.4729(10) 0.6338(5) -0.0335(5) 0.179(5) Uani 1 1 d . . . . .
C60 C 0.5202(10) 0.6108(5) 0.0709(7) 0.143(5) Uani 1 1 d . . . . .
H60A H 0.5049 0.5864 0.1086 0.172 Uiso 1 1 calc R U . . .
H60B H 0.5385 0.5828 0.0475 0.172 Uiso 1 1 calc R U . . .
C61 C 0.4173(11) 0.6517(6) 0.0058(8) 0.133(4) Uani 1 1 d . U . . .
C62 C 0.3386(13) 0.6847(7) -0.0112(7) 0.146(5) Uani 1 1 d . U . . .
C63 C 0.2776(11) 0.7038(6) 0.0255(7) 0.135(4) Uani 1 1 d . U . . .
H63 H 0.2234 0.7251 0.0167 0.162 Uiso 1 1 calc R U . . .
C64 C 0.2916(10) 0.6934(6) 0.0742(7) 0.130(4) Uani 1 1 d . U . . .
C65 C 0.3671(9) 0.6648(5) 0.0926(6) 0.121(4) Uani 1 1 d . U . . .
H65 H 0.3735 0.6602 0.1285 0.145 Uiso 1 1 calc R U . . .
C66 C 0.4295(11) 0.6443(5) 0.0578(6) 0.121(4) Uani 1 1 d . U . . .
S6 S 0.2030(3) 0.71603(18) 0.1262(3) 0.1738(18) Uani 1 1 d . U . . .
O61 O 0.2442(12) 0.7365(8) 0.1599(9) 0.257(7) Uani 1 1 d . U . . .
O62 O 0.1533(14) 0.7606(10) 0.0947(9) 0.302(10) Uani 1 1 d . U . . .
O63 O 0.1351(11) 0.6724(7) 0.1490(6) 0.220(6) Uani 1 1 d . U . . .
O7 O 0.5186(10) 0.7116(6) -0.1287(5) 0.184(5) Uani 1 1 d . . . . .
C70 C 0.3264(14) 0.6985(7) -0.0666(8) 0.196(9) Uani 1 1 d . . . . .
H70A H 0.2576 0.6996 -0.0658 0.236 Uiso 1 1 calc R U . . .
H70B H 0.3529 0.6651 -0.0826 0.236 Uiso 1 1 calc R U . . .
C71 C 0.4696(16) 0.7607(7) -0.1310(7) 0.141(6) Uani 1 1 d . . . . .
C72 C 0.5066(10) 0.8153(8) -0.1586(4) 0.121(4) Uani 1 1 d . . . . .
C73 C 0.4576(9) 0.8688(6) -0.1595(4) 0.113(4) Uani 1 1 d . . . . .
H73 H 0.4875 0.9064 -0.1792 0.135 Uiso 1 1 calc R U . . .
C74 C 0.3616(8) 0.8658(5) -0.1303(4) 0.102(3) Uani 1 1 d . . . . .
C75 C 0.3223(10) 0.8090(7) -0.1034(5) 0.125(4) Uani 1 1 d . . . . .
H75 H 0.2579 0.8057 -0.0843 0.150 Uiso 1 1 calc R U . . .
C76 C 0.3728(16) 0.7581(7) -0.1037(8) 0.148(6) Uani 1 1 d . . . . .
S7 S 0.2992(2) 0.93168(18) -0.12816(11) 0.1218(10) Uani 1 1 d . . . . .
O71 O 0.2643(9) 0.9266(6) -0.0724(4) 0.192(5) Uani 1 1 d . . . . .
O72 O 0.3573(8) 0.9819(4) -0.1543(5) 0.178(5) Uani 1 1 d . . . . .
O73 O 0.2208(7) 0.9290(5) -0.1522(4) 0.153(3) Uani 1 1 d . . . . .
O8 O 0.6931(6) 0.7273(6) -0.1278(4) 0.165(4) Uani 1 1 d . . . . .
C80 C 0.6095(11) 0.8223(8) -0.1893(5) 0.157(6) Uani 1 1 d . . . . .
H80A H 0.6157 0.8581 -0.2202 0.189 Uiso 1 1 calc R U . . .
H80B H 0.6266 0.7867 -0.2040 0.189 Uiso 1 1 calc R U . . .
C81 C 0.7175(11) 0.7800(8) -0.1232(6) 0.131(4) Uani 1 1 d . U . . .
C82 C 0.7777(9) 0.7839(6) -0.0894(5) 0.119(3) Uani 1 1 d . U . . .
C83 C 0.8017(10) 0.8356(7) -0.0876(6) 0.133(4) Uani 1 1 d . U . . .
H83 H 0.8412 0.8401 -0.0644 0.159 Uiso 1 1 calc R U . . .
C84 C 0.7693(10) 0.8860(7) -0.1204(5) 0.146(5) Uani 1 1 d D U . . .
C85 C 0.7060(9) 0.8797(7) -0.1518(5) 0.126(4) Uani 1 1 d . U . . .
H85 H 0.6808 0.9148 -0.1716 0.151 Uiso 1 1 calc R U . . .
C86 C 0.6815(10) 0.8293(7) -0.1547(5) 0.128(4) Uani 1 1 d . U . . .
S8 S 0.8111(4) 0.9582(3) -0.1185(2) 0.208(2) Uani 1 1 d D U . . .
O81 O 0.8277(13) 0.9532(7) -0.0636(5) 0.205(4) Uiso 0.6667 1 d D . P H 1
O82 O 0.9008(10) 0.9736(7) -0.1606(6) 0.205(4) Uiso 0.6667 1 d D . P H 1
O83 O 0.7359(11) 1.0030(6) -0.1297(7) 0.205(4) Uiso 0.6667 1 d D . P H 1
O84 O 0.828(2) 0.9985(8) -0.1739(6) 0.205(4) Uiso 0.3333 1 d D . P H 2
O85 O 0.7362(15) 0.9825(9) -0.0805(11) 0.205(4) Uiso 0.3333 1 d D . P H 2
O86 O 0.9010(15) 0.9488(9) -0.0987(13) 0.205(4) Uiso 0.3333 1 d D . P H 2
C1A C 0.5327(11) 0.8219(7) -0.0318(4) 0.142(5) Uani 1 1 d . . . . .
H1AA H 0.5038 0.8433 -0.0614 0.213 Uiso 1 1 calc R U . . .
H1AB H 0.5982 0.8366 -0.0383 0.213 Uiso 1 1 calc R U . . .
H1AC H 0.5327 0.7787 -0.0296 0.213 Uiso 1 1 calc R U . . .
N1A N 0.4799(7) 0.8323(4) 0.0174(3) 0.108(3) Uani 1 1 d . . . . .
C2A C 0.4966(9) 0.8119(5) 0.0638(4) 0.108(3) Uani 1 1 d . . . . .
H2AA H 0.5496 0.7879 0.0706 0.130 Uiso 1 1 calc R U . . .
N2A N 0.4320(8) 0.8276(4) 0.1017(3) 0.107(3) Uani 1 1 d . . . . .
C3A C 0.3622(12) 0.8644(8) 0.0762(5) 0.153(6) Uani 1 1 d . . . . .
H3AA H 0.3065 0.8821 0.0922 0.183 Uiso 1 1 calc R U . . .
C4A C 0.3989(12) 0.8663(8) 0.0230(5) 0.155(6) Uani 1 1 d . . . . .
H4AA H 0.3723 0.8880 -0.0059 0.186 Uiso 1 1 calc R U . . .
C5A C 0.4295(11) 0.8074(5) 0.1582(4) 0.128(4) Uani 1 1 d . . . . .
H5AA H 0.4937 0.7950 0.1635 0.154 Uiso 1 1 calc R U . . .
H5AB H 0.3862 0.7720 0.1742 0.154 Uiso 1 1 calc R U . . .
C6A C 0.3956(10) 0.8577(4) 0.1867(4) 0.103(3) Uani 1 1 d . . . . .
C7A C 0.3057(10) 0.8593(6) 0.2165(5) 0.124(4) Uani 1 1 d . . . . .
H7AA H 0.2609 0.8288 0.2190 0.149 Uiso 1 1 calc R U . . .
C8A C 0.2780(9) 0.9038(5) 0.2431(5) 0.113(3) Uani 1 1 d . . . . .
H8AA H 0.2154 0.9042 0.2640 0.135 Uiso 1 1 calc R U . . .
C9A C 0.3435(7) 0.9473(5) 0.2385(4) 0.095(3) Uani 1 1 d . . . . .
C10A C 0.4350(9) 0.9433(6) 0.2120(5) 0.128(4) Uani 1 1 d . . . . .
H10C H 0.4814 0.9710 0.2131 0.154 Uiso 1 1 calc R U . . .
C11A C 0.4615(10) 0.9011(6) 0.1843(5) 0.127(4) Uani 1 1 d . . . . .
H11A H 0.5242 0.9012 0.1634 0.153 Uiso 1 1 calc R U . . .
O1A O 0.3232(5) 0.9951(4) 0.2621(3) 0.117(2) Uani 1 1 d . . . . .
C12A C 0.2280(8) 1.0095(6) 0.2821(5) 0.120(4) Uani 1 1 d . . . . .
H12A H 0.1850 0.9857 0.2703 0.144 Uiso 1 1 calc R U . . .
H12B H 0.2184 1.0526 0.2664 0.144 Uiso 1 1 calc R U . . .
C13A C 0.2018(6) 0.9973(4) 0.3423(3) 0.081(2) Uani 1 1 d . . . . .
C14A C 0.1676(7) 0.9414(4) 0.3741(4) 0.094(3) Uani 1 1 d . . . . .
H14A H 0.1609 0.9096 0.3579 0.113 Uiso 1 1 calc R U . . .
C15A C 0.1432(6) 0.9320(4) 0.4292(4) 0.088(2) Uani 1 1 d . . . . .
H15A H 0.1215 0.8932 0.4509 0.105 Uiso 1 1 calc R U . . .
C15B C 0.2132(6) 1.0399(4) 0.3673(4) 0.083(2) Uani 1 1 d . . . . .
H15B H 0.2409 1.0774 0.3458 0.100 Uiso 1 1 calc R U . . .
C14B C 0.1879(6) 1.0329(4) 0.4207(4) 0.083(2) Uani 1 1 d . . . . .
H14B H 0.1963 1.0653 0.4357 0.099 Uiso 1 1 calc R U . . .
C13B C 0.1499(5) 0.9787(4) 0.4540(3) 0.076(2) Uani 1 1 d . . . . .
C12B C 0.1095(7) 0.9696(6) 0.5141(4) 0.109(3) Uani 1 1 d . . . . .
H12C H 0.0560 0.9970 0.5201 0.131 Uiso 1 1 calc R U . . .
H12D H 0.0853 0.9277 0.5301 0.131 Uiso 1 1 calc R U . . .
O1B O 0.1794(3) 0.9811(2) 0.5387(2) 0.0767(13) Uani 1 1 d . . . . .
C11B C 0.0389(7) 0.9838(5) 0.6717(4) 0.105(3) Uani 1 1 d . . . . .
H11B H -0.0242 0.9766 0.6924 0.126 Uiso 1 1 calc R U . . .
C10B C 0.0596(6) 0.9753(5) 0.6209(4) 0.096(3) Uani 1 1 d . . . . .
H10D H 0.0116 0.9616 0.6070 0.115 Uiso 1 1 calc R U . . .
C9B C 0.1507(5) 0.9866(3) 0.5899(3) 0.0707(19) Uani 1 1 d . . . . .
C8B C 0.2172(6) 1.0046(5) 0.6108(4) 0.094(3) Uani 1 1 d . . . . .
H8BA H 0.2805 1.0112 0.5902 0.112 Uiso 1 1 calc R U . . .
C7B C 0.1955(7) 1.0137(5) 0.6618(4) 0.098(3) Uani 1 1 d . . . . .
H7BA H 0.2437 1.0281 0.6751 0.118 Uiso 1 1 calc R U . . .
C6B C 0.1067(7) 1.0025(4) 0.6936(4) 0.093(3) Uani 1 1 d . . . . .
C5B C 0.0795(9) 1.0102(6) 0.7498(4) 0.117(4) Uani 1 1 d . . . . .
H5BA H 0.0096 1.0122 0.7606 0.140 Uiso 1 1 calc R U . . .
H5BB H 0.1004 0.9750 0.7747 0.140 Uiso 1 1 calc R U . . .
C4B C 0.1786(14) 1.1568(6) 0.7423(7) 0.245(11) Uani 1 1 d G U . . .
H4BA H 0.1871 1.1993 0.7320 0.294 Uiso 1 1 calc R U . . .
C3B C 0.1082(11) 1.1241(6) 0.7314(6) 0.230(10) Uani 1 1 d G U . . .
H3BA H 0.0608 1.1406 0.7125 0.276 Uiso 1 1 calc R U . . .
N2B N 0.1204(8) 1.0625(5) 0.7536(4) 0.134(3) Uani 1 1 d G U . . .
C2B C 0.1984(9) 1.0572(6) 0.7782(5) 0.161(5) Uani 1 1 d G U . . .
H2BA H 0.2225 1.0207 0.7963 0.194 Uiso 1 1 calc R U . . .
N1B N 0.2344(11) 1.1155(8) 0.7712(6) 0.227(7) Uani 1 1 d G U . . .
C1B C 0.322(2) 1.1184(13) 0.7948(11) 0.272(12) Uani 1 1 d . U . . .
H1BA H 0.3381 1.0776 0.8125 0.408 Uiso 1 1 calc R U . . .
H1BB H 0.3756 1.1367 0.7658 0.408 Uiso 1 1 calc R U . . .
H1BC H 0.3077 1.1428 0.8212 0.408 Uiso 1 1 calc R U . . .
C1C C 0.6361(6) 0.5611(4) 0.3346(3) 0.0751(19) Uani 1 1 d . . . . .
H1CA H 0.6160 0.5231 0.3613 0.113 Uiso 1 1 calc R U . . .
H1CB H 0.6592 0.5533 0.2990 0.113 Uiso 1 1 calc R U . . .
H1CC H 0.6871 0.5799 0.3444 0.113 Uiso 1 1 calc R U . . .
N1C N 0.5569(4) 0.6009(2) 0.3332(2) 0.0575(12) Uani 1 1 d . . . . .
C2C C 0.5591(5) 0.6557(3) 0.3018(3) 0.0631(16) Uani 1 1 d . . . . .
H2CA H 0.6124 0.6744 0.2752 0.076 Uiso 1 1 calc R U . . .
N2C N 0.4754(5) 0.6806(3) 0.3132(2) 0.0717(16) Uani 1 1 d . . . . .
C3C C 0.4174(6) 0.6403(3) 0.3549(3) 0.0720(18) Uani 1 1 d . . . . .
H3CA H 0.3540 0.6463 0.3721 0.086 Uiso 1 1 calc R U . . .
C4C C 0.4693(5) 0.5903(3) 0.3662(3) 0.0661(17) Uani 1 1 d . . . . .
H4CA H 0.4481 0.5541 0.3927 0.079 Uiso 1 1 calc R U . . .
C5C C 0.4504(8) 0.7422(3) 0.2873(4) 0.095(3) Uani 1 1 d . . . . .
H5CA H 0.3859 0.7416 0.2804 0.114 Uiso 1 1 calc R U . . .
H5CB H 0.4954 0.7568 0.2522 0.114 Uiso 1 1 calc R U . . .
C6C C 0.4537(6) 0.7846(3) 0.3224(3) 0.0723(19) Uani 1 1 d . . . . .
C7C C 0.5364(7) 0.8005(4) 0.3310(3) 0.082(2) Uani 1 1 d . . . . .
H7CA H 0.5934 0.7842 0.3148 0.098 Uiso 1 1 calc R U . . .
C8C C 0.5416(6) 0.8401(3) 0.3628(3) 0.0692(17) Uani 1 1 d . . . . .
H8CA H 0.6011 0.8503 0.3682 0.083 Uiso 1 1 calc R U . . .
C9C C 0.4598(5) 0.8639(3) 0.3861(2) 0.0562(14) Uani 1 1 d . . . . .
C10C C 0.3738(6) 0.8479(3) 0.3784(3) 0.0724(18) Uani 1 1 d . . . . .
H10E H 0.3166 0.8642 0.3945 0.087 Uiso 1 1 calc R U . . .
C11C C 0.3717(7) 0.8079(4) 0.3472(3) 0.079(2) Uani 1 1 d . . . . .
H11C H 0.3123 0.7963 0.3427 0.095 Uiso 1 1 calc R U . . .
O1C O 0.4541(3) 0.90243(19) 0.41886(18) 0.0618(10) Uani 1 1 d . . . . .
C12C C 0.5381(5) 0.9192(3) 0.4297(3) 0.0578(14) Uani 1 1 d . . . . .
H12E H 0.5815 0.9401 0.3957 0.069 Uiso 1 1 calc R U . . .
H12F H 0.5701 0.8828 0.4464 0.069 Uiso 1 1 calc R U . . .
C13C C 0.5168(4) 0.9598(2) 0.4669(2) 0.0497(13) Uani 1 1 d . . . . .
C14C C 0.4377(4) 0.9961(3) 0.4683(2) 0.0527(13) Uani 1 1 d . . . . .
H14C H 0.3944 0.9937 0.4466 0.063 Uiso 1 1 calc R U . . .
C15C C 0.4213(4) 1.0356(3) 0.5007(2) 0.0535(13) Uani 1 1 d . . . . .
H15C H 0.3669 1.0601 0.5009 0.064 Uiso 1 1 calc R U . . .

loop_
_atom_site_aniso_label
_atom_site_aniso_U_11
_atom_site_aniso_U_22
_atom_site_aniso_U_33
_atom_site_aniso_U_23
_atom_site_aniso_U_13
_atom_site_aniso_U_12
Gd1 0.04314(18) 0.04613(19) 0.0718(2) -0.02449(16) -0.01764(15) -0.00079(13)
O01W 0.057(2) 0.050(2) 0.077(3) -0.026(2) -0.018(2) 0.0016(18)
O02W 0.052(2) 0.068(3) 0.129(4) -0.041(3) -0.028(3) -0.007(2)
O03W 0.090(3) 0.066(3) 0.071(3) -0.016(2) 0.015(3) 0.016(3)
O04W 0.048(2) 0.054(2) 0.086(3) -0.027(2) -0.022(2) -0.0023(18)
O05W 0.113(4) 0.060(3) 0.085(3) -0.031(2) -0.051(3) 0.023(3)
O07W 0.063(2) 0.051(2) 0.064(2) -0.0213(19) -0.0200(19) -0.0026(18)
O08W 0.088(3) 0.073(3) 0.107(4) -0.040(3) -0.032(3) -0.010(3)
O09W 0.126(5) 0.114(5) 0.108(5) -0.054(4) -0.061(4) 0.047(4)
O10W 0.057(2) 0.063(3) 0.080(3) -0.024(2) -0.020(2) -0.006(2)
O11W 0.065(3) 0.067(3) 0.066(3) -0.026(2) -0.012(2) -0.001(2)
O12W 0.125(5) 0.112(5) 0.121(5) -0.062(4) -0.073(4) 0.032(4)
O13W 0.056(2) 0.071(3) 0.065(3) -0.029(2) -0.0157(19) -0.001(2)
O14W 0.144(6) 0.105(5) 0.107(5) -0.047(4) 0.006(4) -0.014(4)
O15W 0.217(9) 0.139(6) 0.074(4) -0.027(4) 0.001(5) -0.051(6)
O16W 0.196(9) 0.132(7) 0.121(6) -0.002(5) 0.005(6) 0.048(6)
O17W 0.147(7) 0.262(11) 0.136(7) -0.097(7) -0.044(6) -0.027(7)
P1 0.0533(8) 0.0527(8) 0.0414(7) -0.0112(6) -0.0135(6) -0.0040(6)
C111 0.052(3) 0.057(3) 0.045(3) -0.010(2) -0.014(2) -0.007(3)
C112 0.070(4) 0.074(4) 0.058(4) -0.023(3) -0.021(3) 0.006(3)
C113 0.068(4) 0.085(5) 0.065(4) -0.011(4) -0.027(3) 0.012(4)
C114 0.069(4) 0.086(5) 0.063(4) -0.006(4) -0.030(3) -0.008(4)
C115 0.075(4) 0.086(5) 0.059(4) -0.027(4) -0.021(3) -0.012(4)
C116 0.056(3) 0.066(4) 0.055(3) -0.021(3) -0.014(3) -0.002(3)
C121 0.056(3) 0.063(4) 0.062(4) -0.019(3) -0.020(3) 0.000(3)
C122 0.080(5) 0.061(4) 0.071(4) -0.010(3) -0.029(4) 0.004(3)
C123 0.099(6) 0.070(5) 0.091(6) -0.009(4) -0.040(5) 0.010(4)
C124 0.088(6) 0.079(5) 0.119(8) -0.023(5) -0.047(6) 0.026(4)
C125 0.073(5) 0.094(6) 0.096(6) -0.036(5) -0.018(4) 0.015(4)
C126 0.067(4) 0.082(5) 0.071(4) -0.022(4) -0.022(3) 0.012(4)
C131 0.058(3) 0.055(3) 0.044(3) -0.011(2) -0.013(2) -0.001(3)
C132 0.069(4) 0.066(4) 0.052(3) -0.012(3) -0.008(3) -0.016(3)
C133 0.087(5) 0.077(5) 0.060(4) -0.012(4) 0.005(4) -0.025(4)
C134 0.096(5) 0.076(5) 0.045(3) -0.013(3) -0.002(3) -0.007(4)
C135 0.079(4) 0.067(4) 0.051(3) -0.020(3) -0.018(3) 0.003(3)
C136 0.067(4) 0.058(3) 0.046(3) -0.015(3) -0.014(3) -0.005(3)
C141 0.065(4) 0.055(3) 0.043(3) -0.012(3) -0.007(3) -0.011(3)
C142 0.087(5) 0.060(4) 0.060(4) -0.011(3) -0.005(3) -0.009(3)
C143 0.105(7) 0.071(5) 0.074(5) -0.006(4) 0.005(5) -0.022(5)
C144 0.107(7) 0.082(6) 0.082(6) -0.021(5) 0.028(5) -0.045(5)
C145 0.070(5) 0.105(7) 0.080(5) -0.022(5) -0.005(4) -0.032(4)
C146 0.067(4) 0.076(4) 0.065(4) -0.008(3) -0.013(3) -0.018(3)
P2 0.0495(7) 0.0487(7) 0.0454(7) -0.0156(6) -0.0087(6) -0.0043(6)
C211 0.057(3) 0.055(3) 0.043(3) -0.012(2) -0.009(2) -0.004(3)
C212 0.067(4) 0.067(4) 0.051(3) -0.010(3) -0.016(3) -0.007(3)
C213 0.072(4) 0.080(5) 0.055(4) -0.012(3) -0.019(3) 0.003(4)
C214 0.084(5) 0.070(4) 0.054(4) -0.003(3) -0.012(3) 0.011(4)
C215 0.083(5) 0.062(4) 0.059(4) -0.001(3) -0.004(3) -0.013(3)
C216 0.063(4) 0.061(4) 0.053(3) -0.004(3) -0.009(3) -0.010(3)
C221 0.043(3) 0.049(3) 0.043(3) -0.012(2) -0.008(2) -0.004(2)
C222 0.042(3) 0.048(3) 0.047(3) -0.013(2) -0.008(2) -0.002(2)
C223 0.046(3) 0.054(3) 0.052(3) -0.024(3) -0.011(2) -0.001(2)
C224 0.041(3) 0.072(4) 0.045(3) -0.016(3) -0.007(2) -0.010(3)
C225 0.055(3) 0.052(3) 0.047(3) -0.007(2) -0.010(2) -0.004(3)
C226 0.055(3) 0.048(3) 0.055(3) -0.013(3) -0.012(3) -0.001(2)
C231 0.054(3) 0.054(3) 0.047(3) -0.012(3) -0.014(2) -0.006(3)
C232 0.061(4) 0.064(4) 0.070(4) -0.025(3) -0.006(3) -0.010(3)
C233 0.063(4) 0.069(4) 0.081(5) -0.015(4) -0.012(3) -0.013(3)
C234 0.073(5) 0.071(4) 0.078(5) -0.016(4) -0.022(4) -0.023(4)
C235 0.092(5) 0.069(4) 0.085(5) -0.033(4) -0.026(4) -0.013(4)
C236 0.064(4) 0.064(4) 0.066(4) -0.025(3) -0.011(3) -0.009(3)
C241 0.053(3) 0.050(3) 0.058(3) -0.019(3) -0.003(3) -0.005(3)
C242 0.074(4) 0.073(4) 0.057(4) -0.020(3) -0.004(3) -0.008(3)
C243 0.087(5) 0.076(5) 0.066(4) -0.028(4) 0.008(4) -0.006(4)
C244 0.063(4) 0.082(5) 0.103(6) -0.035(5) 0.016(4) -0.002(4)
C245 0.057(4) 0.092(6) 0.111(7) -0.043(5) -0.010(4) 0.007(4)
C246 0.057(4) 0.077(4) 0.072(4) -0.033(4) -0.004(3) 0.000(3)
O1 0.051(2) 0.053(2) 0.097(3) -0.040(2) -0.021(2) 0.0004(18)
C10 0.042(3) 0.052(3) 0.067(4) -0.022(3) -0.022(3) 0.006(2)
C11 0.049(3) 0.034(3) 0.074(4) -0.017(2) -0.027(3) 0.006(2)
C12 0.047(3) 0.036(3) 0.060(3) -0.004(2) -0.020(2) -0.001(2)
C13 0.046(3) 0.043(3) 0.057(3) -0.009(2) -0.016(2) 0.001(2)
C14 0.049(3) 0.038(3) 0.056(3) -0.011(2) -0.017(2) 0.001(2)
C15 0.040(3) 0.043(3) 0.060(3) -0.013(2) -0.018(2) -0.003(2)
C16 0.041(3) 0.038(3) 0.068(3) -0.017(2) -0.021(2) 0.007(2)
S1 0.0494(7) 0.0479(7) 0.0584(8) -0.0189(6) -0.0155(6) -0.0024(6)
O11 0.059(2) 0.049(2) 0.075(3) -0.021(2) -0.021(2) -0.0028(18)
O12 0.089(3) 0.064(3) 0.055(2) -0.017(2) -0.015(2) 0.004(2)
O13 0.053(2) 0.082(3) 0.084(3) -0.045(3) -0.017(2) -0.007(2)
O2 0.054(2) 0.059(2) 0.074(3) -0.019(2) -0.019(2) 0.0072(19)
C20 0.051(3) 0.038(3) 0.074(4) -0.005(3) -0.024(3) -0.006(2)
C21 0.043(3) 0.044(3) 0.071(4) -0.014(3) -0.011(3) -0.011(2)
C22 0.038(3) 0.050(3) 0.059(3) -0.010(3) -0.014(2) -0.013(2)
C23 0.042(3) 0.046(3) 0.067(4) -0.012(3) -0.017(3) -0.005(2)
C24 0.045(3) 0.043(3) 0.067(4) -0.015(3) -0.013(3) -0.006(2)
C25 0.050(3) 0.045(3) 0.060(3) -0.009(3) -0.018(3) -0.009(2)
C26 0.045(3) 0.038(3) 0.065(3) -0.006(2) -0.015(2) -0.012(2)
S2 0.0511(7) 0.0531(8) 0.0742(10) -0.0210(7) -0.0176(7) 0.0026(6)
O21 0.052(2) 0.057(3) 0.159(5) -0.048(3) -0.034(3) 0.007(2)
O22 0.046(2) 0.063(3) 0.076(3) -0.017(2) -0.0131(19) -0.0004(18)
O23 0.101(4) 0.090(4) 0.060(3) -0.021(3) -0.014(3) 0.024(3)
O3 0.045(2) 0.051(2) 0.080(3) -0.020(2) -0.0157(19) -0.0009(17)
C30 0.038(3) 0.054(3) 0.069(4) -0.018(3) -0.014(2) -0.007(2)
C31 0.043(3) 0.054(3) 0.057(3) -0.026(3) -0.017(2) -0.003(2)
C32 0.041(3) 0.060(3) 0.058(3) -0.031(3) -0.015(2) -0.004(2)
C33 0.047(3) 0.063(3) 0.047(3) -0.024(3) -0.009(2) -0.005(3)
C34 0.045(3) 0.062(3) 0.047(3) -0.025(3) -0.013(2) 0.002(2)
C35 0.038(3) 0.062(3) 0.058(3) -0.021(3) -0.012(2) -0.004(2)
C36 0.041(3) 0.059(3) 0.058(3) -0.023(3) -0.016(2) -0.006(2)
S3 0.0482(7) 0.0614(8) 0.0504(7) -0.0163(6) -0.0119(6) 0.0024(6)
O31 0.081(3) 0.068(3) 0.064(3) -0.026(2) -0.015(2) 0.023(2)
O32 0.067(3) 0.064(3) 0.062(3) -0.010(2) -0.003(2) 0.000(2)
O33 0.063(3) 0.075(3) 0.082(3) -0.014(2) -0.032(2) 0.003(2)
O4 0.061(2) 0.053(2) 0.088(3) -0.025(2) -0.029(2) -0.0043(19)
C40 0.042(3) 0.058(3) 0.060(3) -0.028(3) -0.012(2) 0.000(2)
C41 0.036(3) 0.051(3) 0.067(4) -0.025(3) -0.010(2) 0.003(2)
C42 0.036(3) 0.053(3) 0.064(3) -0.025(3) -0.009(2) 0.003(2)
C43 0.040(3) 0.059(3) 0.064(4) -0.026(3) -0.015(2) -0.001(2)
C44 0.044(3) 0.053(3) 0.057(3) -0.022(3) -0.011(2) -0.005(2)
C45 0.042(3) 0.056(3) 0.057(3) -0.023(3) -0.008(2) 0.002(2)
C46 0.035(2) 0.054(3) 0.055(3) -0.025(3) -0.008(2) 0.001(2)
S4 0.0556(8) 0.0578(8) 0.0575(8) -0.0175(6) -0.0153(6) -0.0143(6)
O41 0.063(2) 0.056(2) 0.067(3) -0.024(2) -0.016(2) -0.0086(19)
O42 0.059(3) 0.101(4) 0.088(3) -0.038(3) -0.007(2) -0.026(3)
O43 0.102(4) 0.062(3) 0.074(3) -0.009(2) -0.037(3) -0.022(3)
O5 0.156(8) 0.143(7) 0.185(9) -0.081(7) -0.050(7) 0.059(6)
C50 0.103(8) 0.191(14) 0.119(9) -0.015(9) 0.014(7) 0.058(9)
C51 0.140(10) 0.069(6) 0.146(11) -0.028(7) -0.035(9) 0.041(7)
C52 0.112(8) 0.055(5) 0.143(10) 0.002(6) -0.020(7) 0.001(5)
C53 0.098(7) 0.092(7) 0.124(9) -0.024(6) 0.001(6) -0.006(6)
C54 0.083(6) 0.088(6) 0.166(11) -0.037(7) 0.008(7) 0.006(5)
C55 0.076(5) 0.073(5) 0.134(9) -0.008(6) 0.013(6) 0.012(4)
C56 0.103(7) 0.084(6) 0.121(9) -0.018(6) 0.009(6) 0.033(6)
S5 0.107(2) 0.188(4) 0.232(5) -0.124(4) 0.007(3) -0.003(2)
O6 0.200(11) 0.159(9) 0.191(11) -0.039(8) -0.061(9) -0.082(8)
C60 0.150(11) 0.077(6) 0.200(14) -0.001(8) -0.069(10) 0.001(7)
C61 0.136(8) 0.102(7) 0.168(9) -0.030(7) -0.045(7) -0.036(6)
C62 0.158(8) 0.133(8) 0.167(9) -0.022(7) -0.082(7) -0.061(7)
C63 0.128(7) 0.110(7) 0.172(9) -0.012(6) -0.067(7) -0.035(6)
C64 0.113(7) 0.104(6) 0.169(8) -0.021(6) -0.034(7) -0.024(6)
C65 0.116(7) 0.087(6) 0.152(8) 0.002(6) -0.044(6) -0.019(5)
C66 0.145(8) 0.087(6) 0.131(7) -0.010(5) -0.045(6) -0.036(6)
S6 0.137(3) 0.107(2) 0.270(5) -0.003(3) -0.075(3) -0.030(2)
O61 0.198(11) 0.261(13) 0.365(17) -0.180(13) -0.057(11) -0.007(10)
O62 0.261(14) 0.282(16) 0.326(17) -0.027(13) -0.056(13) 0.092(13)
O63 0.232(11) 0.201(11) 0.213(11) -0.029(9) -0.028(9) -0.093(9)
O7 0.235(12) 0.156(9) 0.238(13) -0.113(9) -0.145(11) 0.050(9)
C70 0.226(19) 0.124(11) 0.26(2) -0.007(12) -0.123(17) -0.077(12)
C71 0.213(18) 0.119(11) 0.139(11) -0.054(9) -0.112(13) 0.001(12)
C72 0.151(10) 0.161(12) 0.068(6) -0.058(7) -0.034(6) 0.054(9)
C73 0.141(9) 0.143(10) 0.066(5) -0.045(6) -0.020(6) -0.013(8)
C74 0.116(7) 0.130(8) 0.070(5) -0.051(5) -0.015(5) 0.004(6)
C75 0.121(9) 0.156(12) 0.111(8) -0.036(8) -0.042(7) -0.047(9)
C76 0.193(16) 0.115(10) 0.189(15) -0.059(10) -0.127(14) -0.004(11)
S7 0.128(2) 0.166(3) 0.0870(16) -0.0665(18) -0.0158(15) 0.004(2)
O71 0.225(12) 0.244(13) 0.124(7) -0.104(8) -0.016(7) 0.057(10)
O72 0.179(9) 0.102(6) 0.251(13) -0.075(7) -0.009(9) -0.004(6)
O73 0.141(7) 0.172(9) 0.172(9) -0.075(7) -0.055(6) 0.022(6)
O8 0.102(6) 0.233(12) 0.140(7) -0.042(8) 0.001(5) 0.058(7)
C80 0.173(13) 0.224(17) 0.076(7) -0.053(9) -0.023(8) 0.069(12)
C81 0.122(6) 0.134(6) 0.128(6) -0.033(4) -0.009(4) 0.014(4)
C82 0.108(5) 0.129(5) 0.105(5) -0.022(4) -0.005(4) 0.017(4)
C83 0.125(5) 0.138(6) 0.125(5) -0.015(4) -0.027(4) 0.012(4)
C84 0.140(6) 0.145(6) 0.143(6) -0.027(4) -0.021(4) 0.004(4)
C85 0.122(5) 0.136(6) 0.109(5) -0.015(4) -0.023(4) 0.018(4)
C86 0.124(5) 0.135(6) 0.115(5) -0.030(4) -0.011(4) 0.014(4)
S8 0.185(4) 0.214(4) 0.196(4) 0.015(3) -0.054(3) -0.011(3)
C1A 0.167(12) 0.180(13) 0.082(7) -0.055(8) -0.013(7) 0.017(10)
N1A 0.142(7) 0.116(6) 0.078(5) -0.046(5) -0.021(5) 0.000(6)
C2A 0.127(8) 0.123(8) 0.081(6) -0.025(6) -0.038(6) 0.022(7)
N2A 0.167(8) 0.084(5) 0.082(5) -0.028(4) -0.046(5) 0.009(5)
C3A 0.171(13) 0.198(15) 0.088(8) -0.047(9) -0.024(8) 0.054(12)
C4A 0.199(14) 0.190(14) 0.083(7) -0.039(8) -0.052(8) 0.087(12)
C5A 0.212(14) 0.092(7) 0.090(7) -0.017(6) -0.060(8) 0.008(8)
C6A 0.164(10) 0.087(6) 0.065(5) -0.021(4) -0.034(6) -0.008(6)
C7A 0.146(10) 0.144(10) 0.089(7) -0.036(7) -0.023(7) -0.047(8)
C8A 0.123(8) 0.115(8) 0.107(7) -0.032(6) -0.029(6) -0.028(7)
C9A 0.101(7) 0.102(7) 0.085(6) -0.026(5) -0.021(5) -0.023(5)
C10A 0.114(8) 0.128(9) 0.156(11) -0.085(8) 0.005(7) -0.034(7)
C11A 0.149(10) 0.119(9) 0.125(9) -0.055(7) -0.022(8) -0.026(8)
O1A 0.105(5) 0.149(6) 0.112(5) -0.075(5) -0.001(4) -0.024(4)
C12A 0.097(7) 0.140(10) 0.126(9) -0.052(8) -0.011(6) -0.011(7)
C13A 0.069(4) 0.090(6) 0.084(5) -0.028(4) -0.007(4) -0.009(4)
C14A 0.098(6) 0.080(5) 0.122(8) -0.053(5) -0.028(5) -0.006(5)
C15A 0.083(5) 0.057(4) 0.115(7) -0.003(4) -0.021(5) -0.023(4)
C15B 0.079(5) 0.061(4) 0.104(7) -0.013(4) -0.016(4) -0.017(4)
C14B 0.084(5) 0.062(4) 0.110(7) -0.032(4) -0.024(5) -0.013(4)
C13B 0.059(4) 0.081(5) 0.089(5) -0.019(4) -0.021(4) -0.009(4)
C12B 0.071(5) 0.135(9) 0.112(7) -0.022(6) -0.009(5) -0.033(5)
O1B 0.063(3) 0.078(3) 0.089(4) -0.022(3) -0.013(2) -0.002(2)
C11B 0.073(5) 0.141(9) 0.080(6) -0.006(6) 0.002(4) 0.000(5)
C10B 0.070(5) 0.117(7) 0.093(6) -0.013(5) -0.014(4) -0.007(5)
C9B 0.066(4) 0.056(4) 0.076(5) -0.002(3) -0.006(3) 0.009(3)
C8B 0.074(5) 0.117(7) 0.087(6) -0.030(5) -0.007(4) -0.008(5)
C7B 0.088(6) 0.126(8) 0.076(5) -0.025(5) -0.009(4) -0.008(5)
C6B 0.088(6) 0.097(6) 0.075(5) -0.001(5) -0.008(4) 0.019(5)
C5B 0.116(8) 0.148(10) 0.073(6) -0.008(6) -0.014(5) -0.011(7)
C4B 0.257(14) 0.240(14) 0.237(14) -0.044(9) -0.068(9) 0.004(9)
C3B 0.250(13) 0.227(13) 0.210(12) -0.038(9) -0.067(9) 0.008(9)
N2B 0.166(7) 0.118(6) 0.101(6) -0.009(5) -0.018(5) 0.004(6)
C2B 0.178(9) 0.148(9) 0.154(9) -0.043(7) -0.021(8) -0.013(8)
N1B 0.241(11) 0.223(11) 0.232(11) -0.078(9) -0.056(9) -0.027(9)
C1B 0.31(2) 0.30(2) 0.264(18) -0.095(15) -0.131(16) -0.065(15)
C1C 0.078(5) 0.073(4) 0.088(5) -0.040(4) -0.026(4) 0.012(4)
N1C 0.071(3) 0.054(3) 0.057(3) -0.027(2) -0.018(2) -0.003(2)
C2C 0.084(5) 0.061(4) 0.052(3) -0.027(3) -0.015(3) -0.005(3)
N2C 0.108(5) 0.057(3) 0.068(3) -0.031(3) -0.039(3) 0.013(3)
C3C 0.074(4) 0.070(4) 0.080(5) -0.036(4) -0.015(4) 0.004(4)
C4C 0.082(5) 0.058(4) 0.062(4) -0.025(3) -0.010(3) -0.009(3)
C5C 0.159(9) 0.060(4) 0.090(6) -0.037(4) -0.065(6) 0.035(5)
C6C 0.111(6) 0.053(4) 0.065(4) -0.023(3) -0.040(4) 0.018(4)
C7C 0.100(6) 0.076(5) 0.085(5) -0.036(4) -0.039(4) 0.034(4)
C8C 0.079(4) 0.064(4) 0.074(4) -0.032(3) -0.025(4) 0.014(3)
C9C 0.077(4) 0.042(3) 0.053(3) -0.014(2) -0.018(3) 0.006(3)
C10C 0.083(5) 0.068(4) 0.075(4) -0.030(4) -0.023(4) 0.002(4)
C11C 0.107(6) 0.072(4) 0.075(5) -0.026(4) -0.043(4) 0.004(4)
O1C 0.064(3) 0.058(2) 0.071(3) -0.029(2) -0.016(2) 0.002(2)
C12C 0.064(4) 0.053(3) 0.060(4) -0.018(3) -0.017(3) 0.004(3)
C13C 0.057(3) 0.039(3) 0.051(3) -0.006(2) -0.012(2) -0.003(2)
C14C 0.052(3) 0.052(3) 0.056(3) -0.012(3) -0.017(3) 0.001(3)
C15C 0.054(3) 0.046(3) 0.060(3) -0.012(3) -0.015(3) 0.004(2)

loop_
_atom_type_symbol
_atom_type_description
_atom_type_scat_dispersion_real
_atom_type_scat_dispersion_imag
_atom_type_scat_source
C C 0.0181 0.0091 'International Tables Vol C Tables 4.2.6.8 and 6.1.1.4'
H H 0.0000 0.0000 'International Tables Vol C Tables 4.2.6.8 and 6.1.1.4'
N N 0.0311 0.0180 'International Tables Vol C Tables 4.2.6.8 and 6.1.1.4'
O O 0.0492 0.0322 'International Tables Vol C Tables 4.2.6.8 and 6.1.1.4'
P P 0.2955 0.4335 'International Tables Vol C Tables 4.2.6.8 and 6.1.1.4'
S S 0.3331 0.5567 'International Tables Vol C Tables 4.2.6.8 and 6.1.1.4'
Gd Gd -8.8380 11.9157 'International Tables Vol C Tables 4.2.6.8 and 6.1.1.4'

loop_
_geom_angle_atom_site_label_1
_geom_angle_atom_site_label_2
_geom_angle_atom_site_label_3
_geom_angle
_geom_angle_site_symmetry_1
_geom_angle_site_symmetry_3
O11 Gd1 O05W 149.16(17) . .
O11 Gd1 O04W 80.35(15) . .
O05W Gd1 O04W 90.81(18) . .
O11 Gd1 O03W 71.76(16) . .
O05W Gd1 O03W 139.08(17) . .
O04W Gd1 O03W 100.33(19) . .
O11 Gd1 O02W 75.50(17) . .
O05W Gd1 O02W 94.7(2) . .
O04W Gd1 O02W 141.33(16) . .
O03W Gd1 O02W 100.2(2) . .
O11 Gd1 O07W 128.64(14) . .
O05W Gd1 O07W 74.67(15) . .
O04W Gd1 O07W 72.08(14) . .
O03W Gd1 O07W 71.75(16) . .
O02W Gd1 O07W 146.02(16) . .
O11 Gd1 O01W 77.30(15) . .
O05W Gd1 O01W 71.86(16) . .
O04W Gd1 O01W 73.55(14) . .
O03W Gd1 O01W 149.05(16) . .
O02W Gd1 O01W 71.98(16) . .
O07W Gd1 O01W 130.90(14) . .
O11 Gd1 O06' 132.7(2) . .
O05W Gd1 O06' 67.3(3) . .
O04W Gd1 O06' 144.0(2) . .
O03W Gd1 O06' 81.6(3) . .
O02W Gd1 O06' 71.6(2) . .
O07W Gd1 O06' 74.6(2) . .
O01W Gd1 O06' 121.5(2) . .
O11 Gd1 O06W 118.1(2) . .
O05W Gd1 O06W 83.4(3) . .
O04W Gd1 O06W 150.1(2) . .
O03W Gd1 O06W 67.4(2) . .
O02W Gd1 O06W 68.5(2) . .
O07W Gd1 O06W 78.1(2) . .
O01W Gd1 O06W 130.9(2) . .
C131 P1 C141 110.5(3) . .
C131 P1 C121 108.2(3) . .
C141 P1 C121 107.7(3) . .
C131 P1 C111 107.5(3) . .
C141 P1 C111 110.4(3) . .
C121 P1 C111 112.4(3) . .
C116 C111 C112 121.2(6) . .
C116 C111 P1 120.5(5) . .
C112 C111 P1 118.2(5) . .
C111 C112 C113 119.2(7) . .
C111 C112 H112 120.4 . .
C113 C112 H112 120.4 . .
C114 C113 C112 120.1(7) . .
C114 C113 H113 119.9 . .
C112 C113 H113 119.9 . .
C115 C114 C113 120.9(7) . .
C115 C114 H114 119.5 . .
C113 C114 H114 119.5 . .
C114 C115 C116 120.2(7) . .
C114 C115 H115 119.9 . .
C116 C115 H115 119.9 . .
C111 C116 C115 118.3(6) . .
C111 C116 H116 120.8 . .
C115 C116 H116 120.8 . .
C126 C121 C122 120.5(7) . .
C126 C121 P1 119.4(5) . .
C122 C121 P1 120.0(5) . .
C121 C122 C123 119.4(8) . .
C121 C122 H122 120.3 . .
C123 C122 H122 120.3 . .
C124 C123 C122 119.9(8) . .
C124 C123 H123 120.1 . .
C122 C123 H123 120.1 . .
C123 C124 C125 121.9(8) . .
C123 C124 H124 119.0 . .
C125 C124 H124 119.0 . .
C124 C125 C126 119.2(8) . .
C124 C125 H125 120.4 . .
C126 C125 H125 120.4 . .
C121 C126 C125 119.1(8) . .
C121 C126 H126 120.5 . .
C125 C126 H126 120.5 . .
C136 C131 C132 120.3(6) . .
C136 C131 P1 121.8(5) . .
C132 C131 P1 117.9(5) . .
C133 C132 C131 118.8(6) . .
C133 C132 H132 120.6 . .
C131 C132 H132 120.6 . .
C134 C133 C132 120.3(7) . .
C134 C133 H133 119.8 . .
C132 C133 H133 119.8 . .
C133 C134 C135 121.1(6) . .
C133 C134 H134 119.5 . .
C135 C134 H134 119.5 . .
C134 C135 C136 120.1(6) . .
C134 C135 H135 119.9 . .
C136 C135 H135 119.9 . .
C135 C136 C131 119.4(6) . .
C135 C136 H136 120.3 . .
C131 C136 H136 120.3 . .
C142 C141 C146 121.3(6) . .
C142 C141 P1 119.9(5) . .
C146 C141 P1 118.8(5) . .
C141 C142 C143 119.0(8) . .
C141 C142 H142 120.5 . .
C143 C142 H142 120.5 . .
C144 C143 C142 119.5(9) . .
C144 C143 H143 120.2 . .
C142 C143 H143 120.2 . .
C143 C144 C145 121.3(7) . .
C143 C144 H144 119.3 . .
C145 C144 H144 119.3 . .
C144 C145 C146 120.1(8) . .
C144 C145 H145 119.9 . .
C146 C145 H145 119.9 . .
C145 C146 C141 118.7(7) . .
C145 C146 H146 120.7 . .
C141 C146 H146 120.7 . .
C211 P2 C221 108.8(3) . .
C211 P2 C231 111.0(3) . .
C221 P2 C231 107.1(3) . .
C211 P2 C241 108.0(3) . .
C221 P2 C241 110.6(3) . .
C231 P2 C241 111.4(3) . .
C212 C211 C216 119.8(6) . .
C212 C211 P2 122.1(5) . .
C216 C211 P2 117.7(5) . .
C211 C212 C213 120.7(6) . .
C211 C212 H212 119.7 . .
C213 C212 H212 119.7 . .
C214 C213 C212 119.1(7) . .
C214 C213 H213 120.4 . .
C212 C213 H213 120.4 . .
C215 C214 C213 120.3(7) . .
C215 C214 H214 119.9 . .
C213 C214 H214 119.9 . .
C216 C215 C214 121.5(7) . .
C216 C215 H215 119.2 . .
C214 C215 H215 119.2 . .
C215 C216 C211 118.6(6) . .
C215 C216 H216 120.7 . .
C211 C216 H216 120.7 . .
C222 C221 C226 119.0(5) . .
C222 C221 P2 121.6(4) . .
C226 C221 P2 119.3(4) . .
C223 C222 C221 119.7(5) . .
C223 C222 H222 120.1 . .
C221 C222 H222 120.1 . .
C224 C223 C222 120.4(5) . .
C224 C223 H223 119.8 . .
C222 C223 H223 119.8 . .
C223 C224 C225 120.3(5) . .
C223 C224 H224 119.9 . .
C225 C224 H224 119.9 . .
C226 C225 C224 120.3(6) . .
C226 C225 H225 119.9 . .
C224 C225 H225 119.9 . .
C225 C226 C221 120.3(6) . .
C225 C226 H226 119.9 . .
C221 C226 H226 119.9 . .
C236 C231 C232 119.4(6) . .
C236 C231 P2 123.4(5) . .
C232 C231 P2 117.2(5) . .
C233 C232 C231 120.5(7) . .
C233 C232 H232 119.8 . .
C231 C232 H232 119.8 . .
C234 C233 C232 119.5(7) . .
C234 C233 H233 120.3 . .
C232 C233 H233 120.3 . .
C235 C234 C233 120.5(7) . .
C235 C234 H234 119.8 . .
C233 C234 H234 119.8 . .
C234 C235 C236 120.6(7) . .
C234 C235 H235 119.7 . .
C236 C235 H235 119.7 . .
C231 C236 C235 119.6(7) . .
C231 C236 H236 120.2 . .
C235 C236 H236 120.2 . .
C242 C241 C246 119.7(6) . .
C242 C241 P2 119.8(5) . .
C246 C241 P2 120.5(5) . .
C243 C242 C241 120.1(7) . .
C243 C242 H242 119.9 . .
C241 C242 H242 119.9 . .
C244 C243 C242 119.8(7) . .
C244 C243 H243 120.1 . .
C242 C243 H243 120.1 . .
C243 C244 C245 121.3(7) . .
C243 C244 H244 119.3 . .
C245 C244 H244 119.3 . .
C244 C245 C246 118.8(8) . .
C244 C245 H245 120.6 . .
C246 C245 H245 120.6 . .
C241 C246 C245 120.2(7) . .
C241 C246 H246 119.9 . .
C245 C246 H246 119.9 . .
C16 C10 C42 110.2(4) . .
C16 C10 H10A 109.6 . .
C42 C10 H10A 109.6 . .
C16 C10 H10B 109.6 . .
C42 C10 H10B 109.6 . .
H10A C10 H10B 108.1 . .
O1 C11 C12 120.5(5) . .
O1 C11 C16 117.9(5) . .
C12 C11 C16 121.6(5) . .
C11 C12 C13 119.3(5) . .
C11 C12 C20 121.2(5) . .
C13 C12 C20 119.4(5) . .
C14 C13 C12 119.7(5) . .
C14 C13 H13 120.1 . .
C12 C13 H13 120.1 . .
C13 C14 C15 120.9(5) . .
C13 C14 S1 118.4(4) . .
C15 C14 S1 120.7(4) . .
C14 C15 C16 120.9(5) . .
C14 C15 H15 119.6 . .
C16 C15 H15 119.6 . .
C15 C16 C11 117.6(5) . .
C15 C16 C10 121.4(5) . .
C11 C16 C10 120.9(5) . .
O13 S1 O12 114.5(3) . .
O13 S1 O11 111.8(3) . .
O12 S1 O11 109.5(3) . .
O13 S1 C14 107.6(3) . .
O12 S1 C14 106.8(3) . .
O11 S1 C14 106.3(3) . .
S1 O11 Gd1 154.7(3) . .
C26 C20 C12 111.4(4) . .
C26 C20 H20A 109.3 . .
C12 C20 H20A 109.3 . .
C26 C20 H20B 109.3 . .
C12 C20 H20B 109.3 . .
H20A C20 H20B 108.0 . .
O2 C21 C22 120.4(6) . .
O2 C21 C26 119.5(5) . .
C22 C21 C26 120.1(6) . .
C23 C22 C21 119.0(6) . .
C23 C22 C30 120.5(5) . .
C21 C22 C30 120.4(5) . .
C24 C23 C22 120.7(5) . .
C24 C23 H23 119.6 . .
C22 C23 H23 119.6 . .
C23 C24 C25 120.6(6) . .
C23 C24 S2 120.4(5) . .
C25 C24 S2 118.9(5) . .
C26 C25 C24 120.1(6) . .
C26 C25 H25 120.0 . .
C24 C25 H25 120.0 . .
C25 C26 C21 119.3(5) . .
C25 C26 C20 119.6(6) . .
C21 C26 C20 121.0(6) . .
O23 S2 O21 111.0(4) . .
O23 S2 O22 113.9(3) . .
O21 S2 O22 109.6(3) . .
O23 S2 C24 107.8(3) . .
O21 S2 C24 107.2(3) . .
O22 S2 C24 107.0(3) . .
C22 C30 C36 112.3(4) . .
C22 C30 H30A 109.1 . .
C36 C30 H30A 109.1 . .
C22 C30 H30B 109.1 . .
C36 C30 H30B 109.1 . .
H30A C30 H30B 107.9 . .
O3 C31 C36 120.0(5) . .
O3 C31 C32 120.1(5) . .
C36 C31 C32 119.8(5) . .
C33 C32 C31 119.4(5) . .
C33 C32 C40 120.3(5) . .
C31 C32 C40 120.3(5) . .
C32 C33 C34 120.1(5) . .
C32 C33 H33 120.0 . .
C34 C33 H33 120.0 . .
C35 C34 C33 120.0(6) . .
C35 C34 S3 118.4(4) . .
C33 C34 S3 121.3(5) . .
C36 C35 C34 121.2(5) . .
C36 C35 H35 119.4 . .
C34 C35 H35 119.4 . .
C35 C36 C31 119.4(5) . .
C35 C36 C30 120.6(5) . .
C31 C36 C30 119.9(5) . .
O32 S3 O33 114.7(3) . .
O32 S3 O31 111.4(3) . .
O33 S3 O31 110.4(3) . .
O32 S3 C34 108.0(3) . .
O33 S3 C34 107.5(3) . .
O31 S3 C34 104.2(3) . .
C32 C40 C46 113.4(5) . .
C32 C40 H40A 108.9 . .
C46 C40 H40A 108.9 . .
C32 C40 H40B 108.9 . .
C46 C40 H40B 108.9 . .
H40A C40 H40B 107.7 . .
O4 C41 C46 121.1(5) . .
O4 C41 C42 118.7(5) . .
C46 C41 C42 120.2(5) . .
C43 C42 C41 118.7(6) . .
C43 C42 C10 119.3(5) . .
C41 C42 C10 121.8(5) . .
C42 C43 C44 120.6(5) . .
C42 C43 H43 119.7 . .
C44 C43 H43 119.7 . .
C45 C44 C43 120.6(5) . .
C45 C44 S4 121.9(5) . .
C43 C44 S4 117.5(4) . .
C44 C45 C46 120.4(6) . .
C44 C45 H45 119.8 . .
C46 C45 H45 119.8 . .
C45 C46 C41 119.2(5) . .
C45 C46 C40 119.6(5) . .
C41 C46 C40 121.2(5) . .
O42 S4 O43 114.1(3) . .
O42 S4 O41 110.8(3) . .
O43 S4 O41 111.4(3) . .
O42 S4 C44 107.6(3) . .
O43 S4 C44 106.1(3) . .
O41 S4 C44 106.3(3) . .
C82 C50 C56 113.4(9) . .
C82 C50 H50A 108.9 . .
C56 C50 H50A 108.9 . .
C82 C50 H50B 108.9 . .
C56 C50 H50B 108.9 . .
H50A C50 H50B 107.7 . .
O5 C51 C56 120.1(14) . .
O5 C51 C52 121.5(14) . .
C56 C51 C52 118.4(13) . .
C53 C52 C51 118.8(11) . .
C53 C52 C60 124.6(13) . .
C51 C52 C60 116.6(14) . .
C52 C53 C54 123.2(12) . .
C52 C53 H53 118.4 . .
C54 C53 H53 118.4 . .
C53 C54 C55 118.2(13) . .
C53 C54 S5 119.7(10) . .
C55 C54 S5 122.1(9) . .
C56 C55 C54 122.6(11) . .
C56 C55 H55 118.7 . .
C54 C55 H55 118.7 . .
C55 C56 C51 118.8(11) . .
C55 C56 C50 120.4(13) . .
C51 C56 C50 120.8(15) . .
O51 S5 O53 118.2(6) . .
O54 S5 O56 116.3(7) . .
O54 S5 O55 112.6(7) . .
O56 S5 O55 111.8(7) . .
O51 S5 O52 110.6(6) . .
O53 S5 O52 110.1(6) . .
O51 S5 C54 107.3(6) . .
O54 S5 C54 106.3(7) . .
O53 S5 C54 106.4(6) . .
O56 S5 C54 105.6(7) . .
O55 S5 C54 102.9(6) . .
O52 S5 C54 103.0(6) . .
C52 C60 C66 114.2(9) . .
C52 C60 H60A 108.7 . .
C66 C60 H60A 108.7 . .
C52 C60 H60B 108.7 . .
C66 C60 H60B 108.7 . .
H60A C60 H60B 107.6 . .
O6 C61 C66 127.6(17) . .
O6 C61 C62 111.7(17) . .
C66 C61 C62 120.6(17) . .
C63 C62 C61 116.5(16) . .
C63 C62 C70 120.3(19) . .
C61 C62 C70 123(2) . .
C64 C63 C62 119.6(16) . .
C64 C63 H63 120.2 . .
C62 C63 H63 120.2 . .
C63 C64 C65 127.0(17) . .
C63 C64 S6 119.5(13) . .
C65 C64 S6 113.5(13) . .
C66 C65 C64 115.9(15) . .
C66 C65 H65 122.1 . .
C64 C65 H65 122.1 . .
C65 C66 C61 120.2(15) . .
C65 C66 C60 123.5(14) . .
C61 C66 C60 116.3(15) . .
O63 S6 O61 116.8(12) . .
O63 S6 O62 101.4(12) . .
O61 S6 O62 114.3(13) . .
O63 S6 C64 110.2(9) . .
O61 S6 C64 111.2(9) . .
O62 S6 C64 101.5(11) . .
C62 C70 C76 115.7(12) . .
C62 C70 H70A 108.4 . .
C76 C70 H70A 108.4 . .
C62 C70 H70B 108.4 . .
C76 C70 H70B 108.4 . .
H70A C70 H70B 107.4 . .
O7 C71 C72 123(2) . .
O7 C71 C76 120.3(17) . .
C72 C71 C76 116.9(16) . .
C71 C72 C73 124.2(15) . .
C71 C72 C80 120.5(15) . .
C73 C72 C80 115.3(15) . .
C72 C73 C74 118.4(12) . .
C72 C73 H73 120.8 . .
C74 C73 H73 120.8 . .
C75 C74 C73 117.3(12) . .
C75 C74 S7 122.7(10) . .
C73 C74 S7 119.9(10) . .
C76 C75 C74 122.1(14) . .
C76 C75 H75 118.9 . .
C74 C75 H75 118.9 . .
C75 C76 C71 121.0(15) . .
C75 C76 C70 118(2) . .
C71 C76 C70 120.8(17) . .
O72 S7 O71 113.8(8) . .
O72 S7 O73 112.5(8) . .
O71 S7 O73 108.7(7) . .
O72 S7 C74 110.9(6) . .
O71 S7 C74 103.9(6) . .
O73 S7 C74 106.5(6) . .
C72 C80 C86 114.1(9) . .
C72 C80 H80A 108.7 . .
C86 C80 H80A 108.7 . .
C72 C80 H80B 108.7 . .
C86 C80 H80B 108.7 . .
H80A C80 H80B 107.6 . .
O8 C81 C86 115.3(16) . .
O8 C81 C82 120.6(15) . .
C86 C81 C82 124.1(16) . .
C83 C82 C81 118.2(14) . .
C83 C82 C50 122.9(15) . .
C81 C82 C50 118.9(14) . .
C82 C83 C84 118.8(15) . .
C82 C83 H83 120.6 . .
C84 C83 H83 120.6 . .
C83 C84 C85 120.7(16) . .
C83 C84 S8 116.5(12) . .
C85 C84 S8 122.7(11) . .
C86 C85 C84 121.8(15) . .
C86 C85 H85 119.1 . .
C84 C85 H85 119.1 . .
C85 C86 C81 116.2(16) . .
C85 C86 C80 121.7(15) . .
C81 C86 C80 121.9(15) . .
O82 S8 O83 111.4(7) . .
O82 S8 O81 111.4(7) . .
O83 S8 O81 110.3(7) . .
O84 S8 O86 111.1(7) . .
O84 S8 O85 111.1(7) . .
O86 S8 O85 110.5(7) . .
O84 S8 C84 108.5(7) . .
O82 S8 C84 107.5(7) . .
O83 S8 C84 107.9(6) . .
O81 S8 C84 108.2(6) . .
O86 S8 C84 107.9(7) . .
O85 S8 C84 107.6(7) . .
N1A C1A H1AA 109.5 . .
N1A C1A H1AB 109.5 . .
H1AA C1A H1AB 109.5 . .
N1A C1A H1AC 109.5 . .
H1AA C1A H1AC 109.5 . .
H1AB C1A H1AC 109.5 . .
C2A N1A C4A 107.5(9) . .
C2A N1A C1A 127.0(12) . .
C4A N1A C1A 125.5(10) . .
N1A C2A N2A 112.4(10) . .
N1A C2A H2AA 123.8 . .
N2A C2A H2AA 123.8 . .
C2A N2A C5A 124.3(10) . .
C2A N2A C3A 108.2(9) . .
C5A N2A C3A 127.4(11) . .
C4A C3A N2A 101.2(11) . .
C4A C3A H3AA 129.4 . .
N2A C3A H3AA 129.4 . .
C3A C4A N1A 110.7(11) . .
C3A C4A H4AA 124.6 . .
N1A C4A H4AA 124.6 . .
N2A C5A C6A 110.7(9) . .
N2A C5A H5AA 109.5 . .
C6A C5A H5AA 109.5 . .
N2A C5A H5AB 109.5 . .
C6A C5A H5AB 109.5 . .
H5AA C5A H5AB 108.1 . .
C7A C6A C11A 119.1(11) . .
C7A C6A C5A 123.0(11) . .
C11A C6A C5A 117.8(12) . .
C6A C7A C8A 121.8(11) . .
C6A C7A H7AA 119.1 . .
C8A C7A H7AA 119.1 . .
C9A C8A C7A 117.9(12) . .
C9A C8A H8AA 121.0 . .
C7A C8A H8AA 121.0 . .
C10A C9A C8A 120.2(11) . .
C10A C9A O1A 116.6(8) . .
C8A C9A O1A 123.2(10) . .
C11A C10A C9A 121.7(11) . .
C11A C10A H10C 119.1 . .
C9A C10A H10C 119.1 . .
C10A C11A C6A 118.9(13) . .
C10A C11A H11A 120.6 . .
C6A C11A H11A 120.6 . .
C9A O1A C12A 120.8(8) . .
O1A C12A C13A 113.2(10) . .
O1A C12A H12A 108.9 . .
C13A C12A H12A 108.9 . .
O1A C12A H12B 108.9 . .
C13A C12A H12B 108.9 . .
H12A C12A H12B 107.7 . .
C15B C13A C14A 117.7(8) . .
C15B C13A C12A 121.1(9) . .
C14A C13A C12A 121.2(9) . .
C15A C14A C13A 119.7(8) . .
C15A C14A H14A 120.1 . .
C13A C14A H14A 120.2 . .
C14A C15A C13B 121.2(7) . .
C14A C15A H15A 119.4 . .
C13B C15A H15A 119.4 . .
C13A C15B C14B 124.1(8) . .
C13A C15B H15B 117.9 . .
C14B C15B H15B 117.9 . .
C15B C14B C13B 120.3(8) . .
C15B C14B H14B 119.8 . .
C13B C14B H14B 119.8 . .
C14B C13B C15A 116.7(8) . .
C14B C13B C12B 123.1(8) . .
C15A C13B C12B 120.0(8) . .
O1B C12B C13B 109.7(7) . .
O1B C12B H12C 109.7 . .
C13B C12B H12C 109.7 . .
O1B C12B H12D 109.7 . .
C13B C12B H12D 109.7 . .
H12C C12B H12D 108.2 . .
C9B O1B C12B 116.7(7) . .
C10B C11B C6B 121.9(9) . .
C10B C11B H11B 119.0 . .
C6B C11B H11B 119.0 . .
C11B C10B C9B 119.7(9) . .
C11B C10B H10D 120.2 . .
C9B C10B H10D 120.2 . .
C8B C9B O1B 115.9(7) . .
C8B C9B C10B 119.0(9) . .
O1B C9B C10B 125.1(8) . .
C9B C8B C7B 120.9(9) . .
C9B C8B H8BA 119.5 . .
C7B C8B H8BA 119.5 . .
C6B C7B C8B 121.6(10) . .
C6B C7B H7BA 119.2 . .
C8B C7B H7BA 119.2 . .
C7B C6B C11B 116.8(9) . .
C7B C6B C5B 124.0(11) . .
C11B C6B C5B 119.2(9) . .
N2B C5B C6B 111.1(9) . .
N2B C5B H5BA 109.4 . .
C6B C5B H5BA 109.4 . .
N2B C5B H5BB 109.4 . .
C6B C5B H5BB 109.4 . .
H5BA C5B H5BB 108.0 . .
C3B C4B N1B 108.0 . .
C3B C4B H4BA 126.0 . .
N1B C4B H4BA 126.0 . .
C4B C3B N2B 108.0 . .
C4B C3B H3BA 126.0 . .
N2B C3B H3BA 126.0 . .
C5B N2B C2B 118.6(11) . .
C5B N2B C3B 132.9(11) . .
C2B N2B C3B 108.0 . .
N2B C2B N1B 108.0 . .
N2B C2B H2BA 126.0 . .
N1B C2B H2BA 126.0 . .
C4B N1B C2B 108.0 . .
C4B N1B C1B 136.7(16) . .
C2B N1B C1B 115.3(16) . .
N1B C1B H1BA 109.5 . .
N1B C1B H1BB 109.5 . .
H1BA C1B H1BB 109.5 . .
N1B C1B H1BC 109.5 . .
H1BA C1B H1BC 109.5 . .
H1BB C1B H1BC 109.5 . .
N1C C1C H1CA 109.5 . .
N1C C1C H1CB 109.5 . .
H1CA C1C H1CB 109.5 . .
N1C C1C H1CC 109.5 . .
H1CA C1C H1CC 109.5 . .
H1CB C1C H1CC 109.5 . .
C2C N1C C4C 108.2(6) . .
C2C N1C C1C 125.4(6) . .
C4C N1C C1C 126.2(6) . .
N1C C2C N2C 109.4(6) . .
N1C C2C H2CA 125.3 . .
N2C C2C H2CA 125.3 . .
C2C N2C C3C 108.3(6) . .
C2C N2C C5C 125.6(8) . .
C3C N2C C5C 126.1(8) . .
C4C C3C N2C 105.9(7) . .
C4C C3C H3CA 127.0 . .
N2C C3C H3CA 127.0 . .
C3C C4C N1C 108.2(6) . .
C3C C4C H4CA 125.9 . .
N1C C4C H4CA 125.9 . .
N2C C5C C6C 110.9(6) . .
N2C C5C H5CA 109.5 . .
C6C C5C H5CA 109.5 . .
N2C C5C H5CB 109.5 . .
C6C C5C H5CB 109.5 . .
H5CA C5C H5CB 108.0 . .
C7C C6C C11C 117.7(7) . .
C7C C6C C5C 121.2(8) . .
C11C C6C C5C 121.1(8) . .
C6C C7C C8C 122.5(8) . .
C6C C7C H7CA 118.8 . .
C8C C7C H7CA 118.8 . .
C9C C8C C7C 119.1(7) . .
C9C C8C H8CA 120.5 . .
C7C C8C H8CA 120.5 . .
C8C C9C O1C 125.4(6) . .
C8C C9C C10C 119.7(6) . .
O1C C9C C10C 114.9(6) . .
C9C C10C C11C 119.4(8) . .
C9C C10C H10E 120.3 . .
C11C C10C H10E 120.3 . .
C6C C11C C10C 121.7(8) . .
C6C C11C H11C 119.2 . .
C10C C11C H11C 119.2 . .
C9C O1C C12C 118.0(5) . .
O1C C12C C13C 109.9(5) . .
O1C C12C H12E 109.7 . .
C13C C12C H12E 109.7 . .
O1C C12C H12F 109.7 . .
C13C C12C H12F 109.7 . .
H12E C12C H12F 108.2 . .
C14C C13C C15C 118.1(6) . 2_676
C14C C13C C12C 121.3(6) . .
C15C C13C C12C 120.5(5) 2_676 .
C15C C14C C13C 120.9(6) . .
C15C C14C H14C 119.6 . .
C13C C14C H14C 119.6 . .
C14C C15C C13C 121.0(6) . 2_676
C14C C15C H15C 119.5 . .
C13C C15C H15C 119.5 2_676 .

loop_
_geom_bond_atom_site_label_1
_geom_bond_atom_site_label_2
_geom_bond_distance
_geom_bond_site_symmetry_2
Gd1 O11 2.346(4) .
Gd1 O05W 2.369(5) .
Gd1 O04W 2.371(4) .
Gd1 O03W 2.376(5) .
Gd1 O02W 2.402(4) .
Gd1 O07W 2.425(4) .
Gd1 O01W 2.433(4) .
Gd1 O06' 2.449(8) .
Gd1 O06W 2.519(8) .
P1 C131 1.788(6) .
P1 C141 1.794(6) .
P1 C121 1.801(7) .
P1 C111 1.801(6) .
C111 C116 1.372(9) .
C111 C112 1.378(9) .
C112 C113 1.383(10) .
C112 H112 0.9500 .
C113 C114 1.362(11) .
C113 H113 0.9500 .
C114 C115 1.357(11) .
C114 H114 0.9500 .
C115 C116 1.404(10) .
C115 H115 0.9500 .
C116 H116 0.9500 .
C121 C126 1.376(10) .
C121 C122 1.383(10) .
C122 C123 1.391(11) .
C122 H122 0.9500 .
C123 C124 1.344(13) .
C123 H123 0.9500 .
C124 C125 1.366(13) .
C124 H124 0.9500 .
C125 C126 1.404(11) .
C125 H125 0.9500 .
C126 H126 0.9500 .
C131 C136 1.387(9) .
C131 C132 1.395(9) .
C132 C133 1.390(10) .
C132 H132 0.9500 .
C133 C134 1.361(11) .
C133 H133 0.9500 .
C134 C135 1.368(10) .
C134 H134 0.9500 .
C135 C136 1.381(9) .
C135 H135 0.9500 .
C136 H136 0.9500 .
C141 C142 1.378(10) .
C141 C146 1.390(10) .
C142 C143 1.397(11) .
C142 H142 0.9500 .
C143 C144 1.369(14) .
C143 H143 0.9500 .
C144 C145 1.371(14) .
C144 H144 0.9500 .
C145 C146 1.384(11) .
C145 H145 0.9500 .
C146 H146 0.9500 .
P2 C211 1.791(6) .
P2 C221 1.791(6) .
P2 C231 1.792(6) .
P2 C241 1.802(6) .
C211 C212 1.372(9) .
C211 C216 1.412(9) .
C212 C213 1.392(10) .
C212 H212 0.9500 .
C213 C214 1.381(11) .
C213 H213 0.9500 .
C214 C215 1.372(11) .
C214 H214 0.9500 .
C215 C216 1.371(10) .
C215 H215 0.9500 .
C216 H216 0.9500 .
C221 C222 1.394(8) .
C221 C226 1.403(8) .
C222 C223 1.388(8) .
C222 H222 0.9500 .
C223 C224 1.370(9) .
C223 H223 0.9500 .
C224 C225 1.382(9) .
C224 H224 0.9500 .
C225 C226 1.367(9) .
C225 H225 0.9500 .
C226 H226 0.9500 .
C231 C236 1.373(9) .
C231 C232 1.395(9) .
C232 C233 1.378(10) .
C232 H232 0.9500 .
C233 C234 1.369(11) .
C233 H233 0.9500 .
C234 C235 1.368(11) .
C234 H234 0.9500 .
C235 C236 1.386(10) .
C235 H235 0.9500 .
C236 H236 0.9500 .
C241 C242 1.380(9) .
C241 C246 1.381(10) .
C242 C243 1.377(11) .
C242 H242 0.9500 .
C243 C244 1.361(13) .
C243 H243 0.9500 .
C244 C245 1.379(13) .
C244 H244 0.9500 .
C245 C246 1.387(10) .
C245 H245 0.9500 .
C246 H246 0.9500 .
O1 C11 1.360(7) .
C10 C16 1.511(8) .
C10 C42 1.519(9) .
C10 H10A 0.9900 .
C10 H10B 0.9900 .
C11 C12 1.388(9) .
C11 C16 1.408(8) .
C12 C13 1.389(8) .
C12 C20 1.519(8) .
C13 C14 1.381(8) .
C13 H13 0.9500 .
C14 C15 1.382(8) .
C14 S1 1.777(6) .
C15 C16 1.391(8) .
C15 H15 0.9500 .
S1 O13 1.434(5) .
S1 O12 1.442(5) .
S1 O11 1.457(4) .
O2 C21 1.338(7) .
C20 C26 1.513(8) .
C20 H20A 0.9900 .
C20 H20B 0.9900 .
C21 C22 1.396(8) .
C21 C26 1.419(9) .
C22 C23 1.388(9) .
C22 C30 1.508(9) .
C23 C24 1.381(9) .
C23 H23 0.9500 .
C24 C25 1.385(8) .
C24 S2 1.763(6) .
C25 C26 1.382(9) .
C25 H25 0.9500 .
S2 O23 1.445(5) .
S2 O21 1.450(5) .
S2 O22 1.452(5) .
O3 C31 1.349(7) .
C30 C36 1.517(8) .
C30 H30A 0.9900 .
C30 H30B 0.9900 .
C31 C36 1.404(8) .
C31 C32 1.414(8) .
C32 C33 1.389(9) .
C32 C40 1.525(8) .
C33 C34 1.398(8) .
C33 H33 0.9500 .
C34 C35 1.381(8) .
C34 S3 1.766(6) .
C35 C36 1.380(9) .
C35 H35 0.9500 .
S3 O32 1.436(5) .
S3 O33 1.444(5) .
S3 O31 1.455(5) .
O4 C41 1.348(7) .
C40 C46 1.541(8) .
C40 H40A 0.9900 .
C40 H40B 0.9900 .
C41 C46 1.398(9) .
C41 C42 1.411(8) .
C42 C43 1.376(8) .
C43 C44 1.380(9) .
C43 H43 0.9500 .
C44 C45 1.374(8) .
C44 S4 1.771(6) .
C45 C46 1.378(8) .
C45 H45 0.9500 .
S4 O42 1.437(5) .
S4 O43 1.454(5) .
S4 O41 1.458(5) .
O5 C51 1.338(16) .
C50 C82 1.511(17) .
C50 C56 1.543(15) .
C50 H50A 0.9900 .
C50 H50B 0.9900 .
C51 C56 1.370(18) .
C51 C52 1.455(18) .
C52 C53 1.323(17) .
C52 C60 1.504(17) .
C53 C54 1.325(15) .
C53 H53 0.9500 .
C54 C55 1.391(15) .
C54 S5 1.790(15) .
C55 C56 1.345(17) .
C55 H55 0.9500 .
S5 O51 1.429(11) .
S5 O54 1.433(11) .
S5 O53 1.435(11) .
S5 O56 1.442(11) .
S5 O55 1.482(11) .
S5 O52 1.501(11) .
O6 C61 1.305(18) .
C60 C66 1.556(18) .
C60 H60A 0.9900 .
C60 H60B 0.9900 .
C61 C66 1.39(2) .
C61 C62 1.44(2) .
C62 C63 1.31(2) .
C62 C70 1.46(2) .
C63 C64 1.304(19) .
C63 H63 0.9500 .
C64 C65 1.372(17) .
C64 S6 1.820(16) .
C65 C66 1.301(18) .
C65 H65 0.9500 .
S6 O63 1.354(12) .
S6 O61 1.356(17) .
S6 O62 1.426(18) .
O7 C71 1.304(18) .
C70 C76 1.54(2) .
C70 H70A 0.9900 .
C70 H70B 0.9900 .
C71 C72 1.34(2) .
C71 C76 1.42(2) .
C72 C73 1.392(17) .
C72 C80 1.520(19) .
C73 C74 1.425(15) .
C73 H73 0.9500 .
C74 C75 1.391(17) .
C74 S7 1.739(12) .
C75 C76 1.36(2) .
C75 H75 0.9500 .
S7 O72 1.387(11) .
S7 O71 1.420(10) .
S7 O73 1.426(10) .
O8 C81 1.315(18) .
C80 C86 1.57(2) .
C80 H80A 0.9900 .
C80 H80B 0.9900 .
C81 C86 1.386(19) .
C81 C82 1.40(2) .
C82 C83 1.264(18) .
C83 C84 1.392(18) .
C83 H83 0.9500 .
C84 C85 1.398(19) .
C84 S8 1.802(18) .
C85 C86 1.246(18) .
C85 H85 0.9500 .
S8 O84 1.489(12) .
S8 O82 1.493(11) .
S8 O83 1.494(11) .
S8 O81 1.496(11) .
S8 O86 1.496(12) .
S8 O85 1.497(12) .
C1A N1A 1.420(13) .
C1A H1AA 0.9800 .
C1A H1AB 0.9800 .
C1A H1AC 0.9800 .
N1A C2A 1.269(12) .
N1A C4A 1.384(15) .
C2A N2A 1.320(14) .
C2A H2AA 0.9500 .
N2A C5A 1.435(13) .
N2A C3A 1.460(17) .
C3A C4A 1.373(17) .
C3A H3AA 0.9500 .
C4A H4AA 0.9500 .
C5A C6A 1.539(15) .
C5A H5AA 0.9900 .
C5A H5AB 0.9900 .
C6A C7A 1.366(17) .
C6A C11A 1.384(16) .
C7A C8A 1.379(17) .
C7A H7AA 0.9500 .
C8A C9A 1.366(14) .
C8A H8AA 0.9500 .
C9A C10A 1.363(15) .
C9A O1A 1.384(12) .
C10A C11A 1.352(16) .
C10A H10C 0.9500 .
C11A H11A 0.9500 .
O1A C12A 1.418(13) .
C12A C13A 1.502(14) .
C12A H12A 0.9900 .
C12A H12B 0.9900 .
C13A C15B 1.341(12) .
C13A C14A 1.384(13) .
C14A C15A 1.379(14) .
C14A H14A 0.9500 .
C15A C13B 1.404(12) .
C15A H15A 0.9500 .
C15B C14B 1.342(12) .
C15B H15B 0.9500 .
C14B C13B 1.380(11) .
C14B H14B 0.9500 .
C13B C12B 1.524(13) .
C12B O1B 1.381(11) .
C12B H12C 0.9900 .
C12B H12D 0.9900 .
O1B C9B 1.358(9) .
C11B C10B 1.366(14) .
C11B C6B 1.374(15) .
C11B H11B 0.9500 .
C10B C9B 1.381(11) .
C10B H10D 0.9500 .
C9B C8B 1.334(12) .
C8B C7B 1.378(13) .
C8B H8BA 0.9500 .
C7B C6B 1.361(13) .
C7B H7BA 0.9500 .
C6B C5B 1.497(14) .
C5B N2B 1.393(15) .
C5B H5BA 0.9900 .
C5B H5BB 0.9900 .
C4B C3B 1.408(9) .
C4B N1B 1.408(9) .
C4B H4BA 0.9500 .
C3B N2B 1.408(9) .
C3B H3BA 0.9500 .
N2B C2B 1.408(9) .
C2B N1B 1.408(9) .
C2B H2BA 0.9500 .
N1B C1B 1.54(3) .
C1B H1BA 0.9800 .
C1B H1BB 0.9800 .
C1B H1BC 0.9800 .
C1C N1C 1.440(9) .
C1C H1CA 0.9800 .
C1C H1CB 0.9800 .
C1C H1CC 0.9800 .
N1C C2C 1.316(9) .
N1C C4C 1.359(9) .
C2C N2C 1.325(10) .
C2C H2CA 0.9500 .
N2C C3C 1.379(10) .
N2C C5C 1.478(9) .
C3C C4C 1.352(11) .
C3C H3CA 0.9500 .
C4C H4CA 0.9500 .
C5C C6C 1.511(10) .
C5C H5CA 0.9900 .
C5C H5CB 0.9900 .
C6C C7C 1.344(12) .
C6C C11C 1.380(12) .
C7C C8C 1.399(11) .
C7C H7CA 0.9500 .
C8C C9C 1.367(10) .
C8C H8CA 0.9500 .
C9C O1C 1.372(7) .
C9C C10C 1.381(10) .
C10C C11C 1.383(10) .
C10C H10E 0.9500 .
C11C H11C 0.9500 .
O1C C12C 1.397(8) .
C12C C13C 1.494(9) .
C12C H12E 0.9900 .
C12C H12F 0.9900 .
C13C C14C 1.390(8) .
C13C C15C 1.390(9) 2_676
C14C C15C 1.374(9) .
C14C H14C 0.9500 .
C15C C13C 1.390(9) 2_676
C15C H15C 0.9500 .

loop_
_platon_squeeze_void_nr
_platon_squeeze_void_average_x
_platon_squeeze_void_average_y
_platon_squeeze_void_average_z
_platon_squeeze_void_volume
_platon_squeeze_void_count_electrons
_platon_squeeze_void_content
1 0.000 0.000 0.000 585 162 ' '
2 0.500 0.500 0.000 15 1 ' '
